data_4301633
loop_
_publ_author_name
'Mikinao Ito'
'Tsuyoshi Matsumoto'
'Kazuyuki Tatsumi'

_publ_section_title
;
Synthesis and Reactions of Mono- and Dinuclear Ni(I) Thiolate Complexes
;
_journal_name_full 'Inorganic Chemistry'
_journal_page_first 2215
_journal_page_last 2223
_journal_paper_doi 10.1021/ic802276w
_journal_volume 48
_journal_year 2009
_chemical_formula_moiety 'C53 H58 N Ni O1.50 P S '
_chemical_formula_sum 'C53 H58 N Ni O1.5 P S'
_chemical_formula_weight 854.78
_space_group_IT_number 15
_symmetry_cell_setting monoclinic
_symmetry_Int_Tables_number 15
_symmetry_space_group_name_Hall '-C 2yc'
_symmetry_space_group_name_H-M 'C 1 2/c 1'
_cell_angle_alpha 90.0000
_cell_angle_beta 100.963(3)
_cell_angle_gamma 90.0000
_cell_formula_units_Z 8
_cell_length_a 39.992(10)
_cell_length_b 12.637(3)
_cell_length_c 19.189(5)
_cell_measurement_reflns_used 9776
_cell_measurement_temperature 173.1
_cell_measurement_theta_max 27.5
_cell_measurement_theta_min 3.1
_cell_volume 9521(4)
_computing_cell_refinement CrystalClear
_computing_data_collection CrystalClear
_computing_data_reduction CrystalStructure
_computing_publication_material 'CrystalStructure 3.8'
_computing_structure_refinement SHELXL
_computing_structure_solution SIR97
_diffrn_detector_area_resol_mean 7.31
_diffrn_measured_fraction_theta_full 0.996
_diffrn_measured_fraction_theta_max 0.996
_diffrn_measurement_device_type 'Rigaku Saturn'
_diffrn_measurement_method \w
_diffrn_radiation_type 'Mo K\a'
_diffrn_radiation_wavelength 0.71070
_diffrn_reflns_av_R_equivalents 0.038
_diffrn_reflns_limit_h_max 51
_diffrn_reflns_limit_h_min -48
_diffrn_reflns_limit_k_max 16
_diffrn_reflns_limit_k_min -16
_diffrn_reflns_limit_l_max 24
_diffrn_reflns_limit_l_min -23
_diffrn_reflns_number 37918
_diffrn_reflns_theta_full 27.48
_diffrn_reflns_theta_max 27.48
_exptl_absorpt_coefficient_mu 0.523
_exptl_absorpt_correction_T_max 0.901
_exptl_absorpt_correction_T_min 0.852
_exptl_absorpt_correction_type multi-scan
_exptl_absorpt_process_details 'Jacobson, R. (1998) Private communication'
_exptl_crystal_colour pink-purple
_exptl_crystal_density_diffrn 1.193
_exptl_crystal_density_method 'not measured'
_exptl_crystal_description block
_exptl_crystal_F_000 3632.00
_exptl_crystal_size_max 0.20
_exptl_crystal_size_mid 0.10
_exptl_crystal_size_min 0.10
_refine_diff_density_max 1.07
_refine_diff_density_min -0.41
_refine_ls_extinction_method none
_refine_ls_goodness_of_fit_ref 1.183
_refine_ls_hydrogen_treatment refall
_refine_ls_number_parameters 546
_refine_ls_number_reflns 10884
_refine_ls_R_factor_gt 0.0633
_refine_ls_shift/su_max 0.0010
_refine_ls_structure_factor_coef Fsqd
_refine_ls_weighting_details 'w = 1/[\s^2^(Fo^2^)+(0.0798P)^2^+16.9979P] where P=(Fo^2^+2Fc^2^)/3'
_refine_ls_weighting_scheme calc
_refine_ls_wR_factor_ref 0.1818
_reflns_number_gt 8638
_reflns_number_total 10884
_reflns_threshold_expression F^2^>2.0\s(F^2^)
_cod_data_source_file ic802276w_si_002_05.cif
_cod_data_source_block complex4
_cod_original_formula_sum 'C53 H58 N Ni O1.50 P S '
_cod_database_code 4301633

loop_
_symmetry_equiv_pos_site_id
_symmetry_equiv_pos_as_xyz
1 +X,+Y,+Z
2 -X,+Y,1/2-Z
3 -X,-Y,-Z
4 +X,-Y,1/2+Z
5 1/2+X,1/2+Y,+Z
6 1/2-X,1/2+Y,1/2-Z
7 1/2-X,1/2-Y,-Z
8 1/2+X,1/2-Y,1/2+Z

loop_
_atom_site_label
_atom_site_type_symbol
_atom_site_fract_x
_atom_site_fract_y
_atom_site_fract_z
_atom_site_U_iso_or_equiv
_atom_site_adp_type
_atom_site_occupancy
_atom_site_symmetry_multiplicity
_atom_site_calc_flag
_atom_site_refinement_flags
_atom_site_disorder_assembly
_atom_site_disorder_group
Ni(1) Ni 0.152180(9) 0.15308(3) 0.159895(19) 0.02383(12) Uani 1.00 1 d . . .
S(1) S 0.106803(19) 0.21346(6) 0.09108(4) 0.02752(16) Uani 1.00 1 d . . .
P(1) P 0.143440(18) 0.24379(6) 0.25127(4) 0.02364(16) Uani 1.00 1 d . . .
O(1) O 0.17147(5) 0.06349(17) 0.10369(10) 0.0286(4) Uani 1.00 1 d . . .
O(2) O 0.0414(4) 0.4244(13) 0.1611(9) 0.067(4) Uiso 0.20 1 d P . .
O(3) O 0.0310(6) 0.524(2) 0.2378(13) 0.077(6) Uiso 0.15 1 d P . .
O(4) O 0.0232(8) 0.451(2) 0.1896(16) 0.098(8) Uiso 0.15 1 d P . .
N(1) N 0.19218(6) 0.06204(19) 0.17111(12) 0.0261(5) Uani 1.00 1 d . . .
C(1) C 0.10261(8) 0.1612(2) 0.00381(15) 0.0278(6) Uani 1.00 1 d . . .
C(2) C 0.11469(8) 0.2193(2) -0.04895(17) 0.0327(6) Uani 1.00 1 d . . .
C(3) C 0.10900(9) 0.1823(3) -0.11885(17) 0.0394(7) Uani 1.00 1 d . . .
C(4) C 0.09140(9) 0.0890(3) -0.13694(18) 0.0410(8) Uani 1.00 1 d . . .
C(5) C 0.07888(9) 0.0326(2) -0.08575(17) 0.0378(7) Uani 1.00 1 d . . .
C(6) C 0.08373(8) 0.0675(2) -0.01514(17) 0.0321(6) Uani 1.00 1 d . . .
C(7) C 0.13262(9) 0.3224(2) -0.03257(16) 0.0333(6) Uani 1.00 1 d . . .
C(8) C 0.11361(9) 0.4149(2) -0.02973(18) 0.0378(7) Uani 1.00 1 d . . .
C(9) C 0.13073(9) 0.5102(2) -0.01402(17) 0.0383(7) Uani 1.00 1 d . . .
C(10) C 0.16605(10) 0.5165(2) -0.00013(17) 0.0385(7) Uani 1.00 1 d . . .
C(11) C 0.18430(9) 0.4248(2) -0.00534(17) 0.0374(7) Uani 1.00 1 d . . .
C(12) C 0.16801(9) 0.3280(2) -0.02308(16) 0.0336(6) Uani 1.00 1 d . . .
C(13) C 0.07551(10) 0.4113(3) -0.0442(2) 0.0521(9) Uani 1.00 1 d . . .
C(14) C 0.18409(12) 0.6206(3) 0.0192(2) 0.0532(10) Uani 1.00 1 d . . .
C(15) C 0.18877(9) 0.2310(3) -0.03378(19) 0.0420(8) Uani 1.00 1 d . . .
C(16) C 0.06781(8) 0.0057(2) 0.03596(17) 0.0332(6) Uani 1.00 1 d . . .
C(17) C 0.03876(9) 0.0448(3) 0.05931(19) 0.0425(8) Uani 1.00 1 d . . .
C(18) C 0.02366(11) -0.0179(3) 0.1037(2) 0.0555(11) Uani 1.00 1 d . . .
C(19) C 0.03575(12) -0.1145(4) 0.1261(2) 0.0624(12) Uani 1.00 1 d . . .
C(20) C 0.06428(12) -0.1533(3) 0.1031(2) 0.0565(10) Uani 1.00 1 d . . .
C(21) C 0.08038(9) -0.0947(2) 0.05720(18) 0.0401(7) Uani 1.00 1 d . . .
C(22) C 0.02369(10) 0.1516(3) 0.0365(2) 0.0531(10) Uani 1.00 1 d . . .
C(23) C 0.01839(18) -0.1825(6) 0.1742(3) 0.107(2) Uani 1.00 1 d . . .
C(24) C 0.11088(10) -0.1403(2) 0.0321(2) 0.0440(8) Uani 1.00 1 d . . .
C(25) C 0.15011(7) 0.3868(2) 0.24658(16) 0.0269(5) Uani 1.00 1 d . . .
C(26) C 0.15761(8) 0.4499(2) 0.30774(16) 0.0297(6) Uani 1.00 1 d . . .
C(27) C 0.15818(9) 0.5589(2) 0.30203(17) 0.0356(7) Uani 1.00 1 d . . .
C(28) C 0.15174(10) 0.6065(2) 0.23617(19) 0.0403(7) Uani 1.00 1 d . . .
C(29) C 0.14577(10) 0.5447(2) 0.17494(18) 0.0404(7) Uani 1.00 1 d . . .
C(30) C 0.14491(9) 0.4359(2) 0.18075(17) 0.0331(6) Uani 1.00 1 d . . .
C(31) C 0.17089(7) 0.2043(2) 0.33443(15) 0.0254(5) Uani 1.00 1 d . . .
C(32) C 0.20424(7) 0.2434(2) 0.35271(15) 0.0273(6) Uani 1.00 1 d . . .
C(33) C 0.22648(8) 0.2048(2) 0.41134(16) 0.0327(6) Uani 1.00 1 d . . .
C(34) C 0.21579(9) 0.1268(2) 0.45349(17) 0.0350(7) Uani 1.00 1 d . . .
C(35) C 0.18267(9) 0.0888(2) 0.43698(17) 0.0346(6) Uani 1.00 1 d . . .
C(36) C 0.16058(8) 0.1276(2) 0.37830(16) 0.0299(6) Uani 1.00 1 d . . .
C(37) C 0.10131(7) 0.2324(2) 0.27499(15) 0.0272(6) Uani 1.00 1 d . . .
C(38) C 0.07890(8) 0.1536(2) 0.24402(17) 0.0298(6) Uani 1.00 1 d . . .
C(39) C 0.04755(8) 0.1415(2) 0.26505(18) 0.0347(7) Uani 1.00 1 d . . .
C(40) C 0.03854(8) 0.2056(2) 0.31629(18) 0.0382(7) Uani 1.00 1 d . . .
C(41) C 0.06080(9) 0.2828(3) 0.3477(2) 0.0417(8) Uani 1.00 1 d . . .
C(42) C 0.09201(9) 0.2968(2) 0.32701(18) 0.0374(7) Uani 1.00 1 d . . .
C(43) C 0.22692(8) 0.1111(2) 0.16952(16) 0.0306(6) Uani 1.00 1 d . . .
C(44) C 0.24988(8) 0.1003(2) 0.24292(18) 0.0377(7) Uani 1.00 1 d . . .
C(45) C 0.25120(9) -0.0100(3) 0.2740(2) 0.0463(8) Uani 1.00 1 d . . .
C(46) C 0.21506(9) -0.0436(2) 0.27843(18) 0.0407(7) Uani 1.00 1 d . . .
C(47) C 0.19093(8) -0.0452(2) 0.20637(17) 0.0321(6) Uani 1.00 1 d . . .
C(48) C 0.22123(9) 0.2282(2) 0.15242(19) 0.0365(7) Uani 1.00 1 d . . .
C(49) C 0.24349(8) 0.0596(2) 0.11203(18) 0.0377(7) Uani 1.00 1 d . . .
C(50) C 0.15450(9) -0.0620(2) 0.21851(19) 0.0366(7) Uani 1.00 1 d . . .
C(51) C 0.19973(10) -0.1343(2) 0.1584(2) 0.0410(7) Uani 1.00 1 d . . .
C(53) C 0.0174(6) 0.458(2) 0.1120(14) 0.091(8) Uiso 0.30 1 d P . .
C(54) C 0.0581(3) 0.5931(12) 0.1596(8) 0.071(3) Uiso 0.35 1 d P . .
C(55) C 0.0009(8) 0.505(2) 0.1821(18) 0.068(8) Uiso 0.15 1 d P . .
C(56) C 0.0378(7) 0.553(2) 0.1007(15) 0.138(8) Uiso 0.35 1 d P . .
C(57) C 0.0198(7) 0.475(2) 0.0892(17) 0.066(7) Uiso 0.20 1 d P . .
C(58) C 0.0576(3) 0.5209(9) 0.2099(6) 0.079(2) Uiso 0.50 1 d P . .
C(60) C 0.0553(10) 0.501(3) 0.134(2) 0.077(9) Uiso 0.15 1 d P . .
H(3) H 0.1173 0.2215 -0.1542 0.047 Uiso 1.00 1 c R . .
H(4) H 0.0879 0.0638 -0.1844 0.049 Uiso 1.00 1 c R . .
H(5) H 0.0667 -0.0312 -0.0987 0.045 Uiso 1.00 1 c R . .
H(9) H 0.1178 0.5731 -0.0128 0.046 Uiso 1.00 1 c R . .
H(11) H 0.2085 0.4277 0.0034 0.045 Uiso 1.00 1 c R . .
H(13A) H 0.0665 0.4835 -0.0466 0.062 Uiso 1.00 1 c R . .
H(13B) H 0.0677 0.3726 -0.0059 0.062 Uiso 1.00 1 c R . .
H(13C) H 0.0673 0.3752 -0.0894 0.062 Uiso 1.00 1 c R . .
H(14A) H 0.1939 0.6211 0.0700 0.064 Uiso 1.00 1 c R . .
H(14B) H 0.1678 0.6788 0.0083 0.064 Uiso 1.00 1 c R . .
H(14C) H 0.2023 0.6292 -0.0081 0.064 Uiso 1.00 1 c R . .
H(15A) H 0.1833 0.1732 -0.0038 0.050 Uiso 1.00 1 c R . .
H(15B) H 0.2131 0.2477 -0.0207 0.050 Uiso 1.00 1 c R . .
H(15C) H 0.1834 0.2094 -0.0837 0.050 Uiso 1.00 1 c R . .
H(18) H 0.0040 0.0079 0.1190 0.067 Uiso 1.00 1 c R . .
H(20) H 0.0730 -0.2209 0.1188 0.068 Uiso 1.00 1 c R . .
H(22A) H -0.0011 0.1486 0.0320 0.064 Uiso 1.00 1 c R . .
H(22B) H 0.0294 0.1708 -0.0093 0.064 Uiso 1.00 1 c R . .
H(22C) H 0.0330 0.2047 0.0722 0.064 Uiso 1.00 1 c R . .
H(23A) H 0.0052 -0.1371 0.2004 0.128 Uiso 1.00 1 c R . .
H(23B) H 0.0357 -0.2209 0.2078 0.128 Uiso 1.00 1 c R . .
H(23C) H 0.0031 -0.2331 0.1454 0.128 Uiso 1.00 1 c R . .
H(24A) H 0.1043 -0.1619 -0.0176 0.053 Uiso 1.00 1 c R . .
H(24B) H 0.1193 -0.2019 0.0612 0.053 Uiso 1.00 1 c R . .
H(24C) H 0.1289 -0.0867 0.0365 0.053 Uiso 1.00 1 c R . .
H(26) H 0.1623 0.4176 0.3533 0.036 Uiso 1.00 1 c R . .
H(27) H 0.1630 0.6012 0.3437 0.043 Uiso 1.00 1 c R . .
H(28) H 0.1514 0.6815 0.2326 0.048 Uiso 1.00 1 c R . .
H(29) H 0.1423 0.5772 0.1295 0.048 Uiso 1.00 1 c R . .
H(30) H 0.1407 0.3939 0.1389 0.040 Uiso 1.00 1 c R . .
H(32) H 0.2117 0.2971 0.3245 0.033 Uiso 1.00 1 c R . .
H(33) H 0.2491 0.2315 0.4229 0.039 Uiso 1.00 1 c R . .
H(34) H 0.2311 0.0997 0.4934 0.042 Uiso 1.00 1 c R . .
H(35) H 0.1752 0.0363 0.4660 0.042 Uiso 1.00 1 c R . .
H(36) H 0.1379 0.1015 0.3676 0.036 Uiso 1.00 1 c R . .
H(38) H 0.0849 0.1084 0.2088 0.036 Uiso 1.00 1 c R . .
H(39) H 0.0322 0.0882 0.2436 0.042 Uiso 1.00 1 c R . .
H(40) H 0.0171 0.1968 0.3301 0.046 Uiso 1.00 1 c R . .
H(41) H 0.0548 0.3267 0.3835 0.050 Uiso 1.00 1 c R . .
H(42) H 0.1071 0.3506 0.3486 0.045 Uiso 1.00 1 c R . .
H(44A) H 0.2733 0.1219 0.2393 0.045 Uiso 1.00 1 c R . .
H(44B) H 0.2417 0.1497 0.2760 0.045 Uiso 1.00 1 c R . .
H(45A) H 0.2658 -0.0105 0.3219 0.056 Uiso 1.00 1 c R . .
H(45B) H 0.2610 -0.0599 0.2435 0.056 Uiso 1.00 1 c R . .
H(46A) H 0.2059 0.0057 0.3103 0.049 Uiso 1.00 1 c R . .
H(46B) H 0.2158 -0.1151 0.2997 0.049 Uiso 1.00 1 c R . .
H(48A) H 0.2066 0.2359 0.1056 0.044 Uiso 1.00 1 c R . .
H(48B) H 0.2432 0.2625 0.1523 0.044 Uiso 1.00 1 c R . .
H(48C) H 0.2103 0.2615 0.1884 0.044 Uiso 1.00 1 c R . .
H(49A) H 0.2516 -0.0113 0.1276 0.045 Uiso 1.00 1 c R . .
H(49B) H 0.2627 0.1030 0.1041 0.045 Uiso 1.00 1 c R . .
H(49C) H 0.2267 0.0541 0.0678 0.045 Uiso 1.00 1 c R . .
H(50A) H 0.1480 -0.0025 0.2458 0.044 Uiso 1.00 1 c R . .
H(50B) H 0.1534 -0.1280 0.2448 0.044 Uiso 1.00 1 c R . .
H(50C) H 0.1389 -0.0663 0.1726 0.044 Uiso 1.00 1 c R . .
H(51A) H 0.1873 -0.1232 0.1098 0.049 Uiso 1.00 1 c R . .
H(51B) H 0.1932 -0.2026 0.1760 0.049 Uiso 1.00 1 c R . .
H(51C) H 0.2243 -0.1340 0.1590 0.049 Uiso 1.00 1 c R . .

loop_
_atom_site_aniso_label
_atom_site_aniso_U_11
_atom_site_aniso_U_22
_atom_site_aniso_U_33
_atom_site_aniso_U_12
_atom_site_aniso_U_13
_atom_site_aniso_U_23
Ni(1) 0.0255(2) 0.0236(2) 0.0225(2) 0.00028(13) 0.00482(15) -0.00187(14)
S(1) 0.0289(3) 0.0293(3) 0.0233(3) 0.0008(2) 0.0024(2) -0.0031(2)
P(1) 0.0248(3) 0.0243(3) 0.0222(3) -0.0008(2) 0.0055(2) -0.0013(2)
O(1) 0.0315(10) 0.0301(10) 0.0243(10) 0.0010(8) 0.0052(8) -0.0039(8)
N(1) 0.0307(12) 0.0262(12) 0.0220(11) 0.0011(9) 0.0062(9) -0.0022(9)
C(1) 0.0293(14) 0.0316(15) 0.0218(14) -0.0002(11) 0.0030(11) -0.0024(11)
C(2) 0.0341(15) 0.0331(16) 0.0302(16) -0.0019(12) 0.0043(12) 0.0010(12)
C(3) 0.049(2) 0.0456(19) 0.0252(16) -0.0055(15) 0.0097(14) -0.0027(14)
C(4) 0.050(2) 0.047(2) 0.0255(16) -0.0069(16) 0.0061(14) -0.0113(14)
C(5) 0.0415(17) 0.0391(17) 0.0332(17) -0.0081(14) 0.0080(14) -0.0126(14)
C(6) 0.0325(15) 0.0348(16) 0.0296(15) -0.0034(12) 0.0069(12) -0.0051(12)
C(7) 0.0425(17) 0.0348(16) 0.0226(14) -0.0042(13) 0.0063(13) 0.0030(12)
C(8) 0.0433(18) 0.0373(17) 0.0322(16) -0.0022(14) 0.0055(14) 0.0025(13)
C(9) 0.053(2) 0.0329(16) 0.0291(16) -0.0006(14) 0.0071(14) 0.0067(13)
C(10) 0.053(2) 0.0365(17) 0.0278(16) -0.0083(15) 0.0129(14) 0.0026(13)
C(11) 0.0419(17) 0.0437(18) 0.0287(16) -0.0076(14) 0.0123(13) 0.0025(14)
C(12) 0.0424(17) 0.0370(16) 0.0226(15) -0.0027(13) 0.0091(13) 0.0032(12)
C(13) 0.043(2) 0.048(2) 0.063(2) 0.0055(17) 0.0039(18) 0.0057(19)
C(14) 0.072(2) 0.045(2) 0.045(2) -0.022(2) 0.0187(19) -0.0049(17)
C(15) 0.0451(19) 0.0449(19) 0.0371(18) 0.0019(15) 0.0106(15) 0.0019(15)
C(16) 0.0315(15) 0.0366(16) 0.0327(16) -0.0094(12) 0.0089(12) -0.0088(13)
C(17) 0.0334(16) 0.053(2) 0.0422(19) -0.0141(15) 0.0110(14) -0.0179(16)
C(18) 0.049(2) 0.074(3) 0.050(2) -0.020(2) 0.0244(18) -0.016(2)
C(19) 0.057(2) 0.090(3) 0.046(2) -0.023(2) 0.025(2) 0.000(2)
C(20) 0.063(2) 0.053(2) 0.054(2) -0.0172(19) 0.015(2) 0.0060(19)
C(21) 0.0425(18) 0.0428(19) 0.0352(17) -0.0115(15) 0.0080(14) -0.0054(15)
C(22) 0.0353(18) 0.056(2) 0.067(2) -0.0003(16) 0.0077(18) -0.022(2)
C(23) 0.102(4) 0.133(5) 0.099(4) -0.034(4) 0.054(4) 0.027(4)
C(24) 0.047(2) 0.0386(18) 0.046(2) -0.0037(15) 0.0085(16) -0.0015(15)
C(25) 0.0271(13) 0.0265(14) 0.0277(14) -0.0012(11) 0.0063(11) -0.0020(11)
C(26) 0.0356(15) 0.0297(15) 0.0238(14) -0.0007(12) 0.0060(12) -0.0044(11)
C(27) 0.0454(18) 0.0288(15) 0.0334(16) -0.0022(13) 0.0094(14) -0.0106(13)
C(28) 0.057(2) 0.0232(14) 0.0444(19) -0.0055(14) 0.0181(16) -0.0029(14)
C(29) 0.061(2) 0.0290(16) 0.0318(16) -0.0077(15) 0.0092(15) 0.0011(13)
C(30) 0.0440(17) 0.0293(15) 0.0263(15) -0.0043(13) 0.0071(13) -0.0018(12)
C(31) 0.0296(14) 0.0268(14) 0.0206(13) 0.0010(11) 0.0071(11) -0.0020(11)
C(32) 0.0299(14) 0.0288(14) 0.0234(14) 0.0012(11) 0.0055(11) 0.0024(11)
C(33) 0.0317(15) 0.0380(17) 0.0273(15) 0.0024(13) 0.0032(12) -0.0019(13)
C(34) 0.0392(17) 0.0416(17) 0.0233(14) 0.0076(14) 0.0034(12) 0.0039(13)
C(35) 0.0449(17) 0.0342(16) 0.0265(15) 0.0033(13) 0.0110(13) 0.0049(12)
C(36) 0.0312(14) 0.0319(15) 0.0281(15) -0.0021(12) 0.0091(12) 0.0015(12)
C(37) 0.0253(13) 0.0320(15) 0.0244(14) 0.0016(11) 0.0050(11) 0.0030(11)
C(38) 0.0295(14) 0.0314(15) 0.0280(15) -0.0008(11) 0.0046(12) 0.0001(12)
C(39) 0.0280(15) 0.0407(17) 0.0349(17) -0.0054(12) 0.0052(13) 0.0058(13)
C(40) 0.0304(15) 0.049(2) 0.0374(18) 0.0039(14) 0.0129(14) 0.0051(15)
C(41) 0.0362(17) 0.051(2) 0.0412(19) 0.0021(15) 0.0163(15) -0.0073(16)
C(42) 0.0352(16) 0.0388(17) 0.0399(18) -0.0052(13) 0.0115(14) -0.0099(14)
C(43) 0.0270(14) 0.0365(16) 0.0295(15) -0.0033(12) 0.0081(12) -0.0060(12)
C(44) 0.0307(15) 0.0457(19) 0.0363(17) 0.0036(14) 0.0052(13) -0.0093(15)
C(45) 0.0432(19) 0.057(2) 0.0365(18) 0.0165(17) 0.0018(15) -0.0043(16)
C(46) 0.0457(19) 0.0407(18) 0.0358(18) 0.0137(15) 0.0080(15) 0.0063(14)
C(47) 0.0348(15) 0.0265(14) 0.0362(16) 0.0060(12) 0.0101(13) 0.0021(12)
C(48) 0.0379(17) 0.0343(16) 0.0395(18) -0.0107(13) 0.0132(14) -0.0064(14)
C(49) 0.0350(16) 0.0451(19) 0.0364(17) -0.0022(14) 0.0152(14) -0.0091(15)
C(50) 0.0410(17) 0.0260(15) 0.0466(19) -0.0026(13) 0.0180(15) 0.0011(13)
C(51) 0.0481(19) 0.0310(16) 0.046(2) 0.0066(14) 0.0135(16) -0.0025(14)

loop_
_atom_type_symbol
_atom_type_description
_atom_type_scat_dispersion_real
_atom_type_scat_dispersion_imag
_atom_type_scat_source
C C 0.003 0.002
;
International Tables for Crystallography
(1992, Vol. C, Tables 4.2.6.8 and 6.1.1.4)
;
H H 0.000 0.000
;
International Tables for Crystallography
(1992, Vol. C, Table 6.1.1.4)
;
N N 0.006 0.003
;
International Tables for Crystallography
(1992, Vol. C, Tables 4.2.6.8 and 6.1.1.4)
;
O O 0.011 0.006
;
International Tables for Crystallography
(1992, Vol. C, Tables 4.2.6.8 and 6.1.1.4)
;
Ni Ni 0.339 1.112
;
International Tables for Crystallography
(1992, Vol. C, Tables 4.2.6.8 and 6.1.1.4)
;
S S 0.125 0.123
;
International Tables for Crystallography
(1992, Vol. C, Tables 4.2.6.8 and 6.1.1.4)
;
P P 0.102 0.094
;
International Tables for Crystallography
(1992, Vol. C, Tables 4.2.6.8 and 6.1.1.4)
;

loop_
_geom_angle_atom_site_label_1
_geom_angle_atom_site_label_2
_geom_angle_atom_site_label_3
_geom_angle
_geom_angle_publ_flag
_geom_angle_site_symmetry_1
_geom_angle_site_symmetry_2
_geom_angle_site_symmetry_3
S(1) Ni(1) P(1) 93.51(3) yes . . .
S(1) Ni(1) O(1) 104.84(6) yes . . .
S(1) Ni(1) N(1) 148.08(7) yes . . .
P(1) Ni(1) O(1) 161.65(6) yes . . .
P(1) Ni(1) N(1) 118.41(7) yes . . .
O(1) Ni(1) N(1) 43.24(8) yes . . .
Ni(1) S(1) C(1) 111.15(10) yes . . .
Ni(1) P(1) C(25) 115.63(10) yes . . .
Ni(1) P(1) C(31) 113.44(10) yes . . .
Ni(1) P(1) C(37) 117.02(9) yes . . .
C(25) P(1) C(31) 104.11(12) yes . . .
C(25) P(1) C(37) 103.85(13) yes . . .
C(31) P(1) C(37) 100.93(13) yes . . .
Ni(1) O(1) N(1) 72.83(13) yes . . .
O(4) O(2) C(53) 77(2) yes . . .
O(4) O(2) C(57) 90(2) yes . . .
O(4) O(2) C(58) 72(2) yes . . .
O(4) O(2) C(60) 112(2) yes . . .
C(53) O(2) C(57) 15.6(18) yes . . .
C(53) O(2) C(58) 110.0(17) yes . . .
C(53) O(2) C(60) 77(2) yes . . .
C(57) O(2) C(58) 106.8(15) yes . . .
C(57) O(2) C(60) 64(2) yes . . .
C(58) O(2) C(60) 59.6(19) yes . . .
O(4) O(3) C(55) 47(2) yes . . .
O(4) O(3) C(58) 78(2) yes . . .
C(55) O(3) C(58) 109(2) yes . . .
O(2) O(4) O(3) 120(3) yes . . .
O(2) O(4) C(53) 59(2) yes . . .
O(2) O(4) C(55) 138(3) yes . . .
O(2) O(4) C(58) 70(2) yes . . .
O(3) O(4) C(53) 130(2) yes . . .
O(3) O(4) C(55) 74(2) yes . . .
O(3) O(4) C(58) 50.5(16) yes . . .
C(53) O(4) C(55) 82(2) yes . . .
C(53) O(4) C(58) 100(2) yes . . .
C(55) O(4) C(58) 108(2) yes . . .
Ni(1) N(1) O(1) 63.93(12) yes . . .
Ni(1) N(1) C(43) 119.28(18) yes . . .
Ni(1) N(1) C(47) 118.67(19) yes . . .
O(1) N(1) C(43) 110.9(2) yes . . .
O(1) N(1) C(47) 111.1(2) yes . . .
C(43) N(1) C(47) 118.6(2) yes . . .
S(1) C(1) C(2) 120.0(2) yes . . .
S(1) C(1) C(6) 120.2(2) yes . . .
C(2) C(1) C(6) 119.4(2) yes . . .
C(1) C(2) C(3) 120.0(2) yes . . .
C(1) C(2) C(7) 121.4(2) yes . . .
C(3) C(2) C(7) 118.6(3) yes . . .
C(2) C(3) C(4) 120.6(3) yes . . .
C(3) C(4) C(5) 119.8(3) yes . . .
C(4) C(5) C(6) 121.5(3) yes . . .
C(1) C(6) C(5) 118.7(3) yes . . .
C(1) C(6) C(16) 123.0(2) yes . . .
C(5) C(6) C(16) 118.3(2) yes . . .
C(2) C(7) C(8) 119.6(3) yes . . .
C(2) C(7) C(12) 120.5(3) yes . . .
C(8) C(7) C(12) 119.8(3) yes . . .
C(7) C(8) C(9) 118.9(3) yes . . .
C(7) C(8) C(13) 120.5(3) yes . . .
C(9) C(8) C(13) 120.6(3) yes . . .
C(8) C(9) C(10) 122.2(3) yes . . .
C(9) C(10) C(11) 118.0(3) yes . . .
C(9) C(10) C(14) 121.2(3) yes . . .
C(11) C(10) C(14) 120.9(3) yes . . .
C(10) C(11) C(12) 121.6(3) yes . . .
C(7) C(12) C(11) 119.4(3) yes . . .
C(7) C(12) C(15) 120.6(2) yes . . .
C(11) C(12) C(15) 119.9(3) yes . . .
C(6) C(16) C(17) 120.5(2) yes . . .
C(6) C(16) C(21) 119.6(3) yes . . .
C(17) C(16) C(21) 119.8(3) yes . . .
C(16) C(17) C(18) 118.5(3) yes . . .
C(16) C(17) C(22) 121.9(3) yes . . .
C(18) C(17) C(22) 119.6(3) yes . . .
C(17) C(18) C(19) 122.8(4) yes . . .
C(18) C(19) C(20) 118.8(4) yes . . .
C(18) C(19) C(23) 121.7(4) yes . . .
C(20) C(19) C(23) 119.4(5) yes . . .
C(19) C(20) C(21) 121.2(4) yes . . .
C(16) C(21) C(20) 118.8(3) yes . . .
C(16) C(21) C(24) 121.5(3) yes . . .
C(20) C(21) C(24) 119.7(3) yes . . .
P(1) C(25) C(26) 122.0(2) yes . . .
P(1) C(25) C(30) 119.2(2) yes . . .
C(26) C(25) C(30) 118.6(2) yes . . .
C(25) C(26) C(27) 120.3(2) yes . . .
C(26) C(27) C(28) 120.3(2) yes . . .
C(27) C(28) C(29) 120.0(3) yes . . .
C(28) C(29) C(30) 119.6(3) yes . . .
C(25) C(30) C(29) 121.2(2) yes . . .
P(1) C(31) C(32) 120.5(2) yes . . .
P(1) C(31) C(36) 121.3(2) yes . . .
C(32) C(31) C(36) 118.0(2) yes . . .
C(31) C(32) C(33) 120.8(2) yes . . .
C(32) C(33) C(34) 120.1(2) yes . . .
C(33) C(34) C(35) 119.8(2) yes . . .
C(34) C(35) C(36) 119.9(3) yes . . .
C(31) C(36) C(35) 121.4(2) yes . . .
P(1) C(37) C(38) 119.8(2) yes . . .
P(1) C(37) C(42) 121.0(2) yes . . .
C(38) C(37) C(42) 119.0(2) yes . . .
C(37) C(38) C(39) 119.6(3) yes . . .
C(38) C(39) C(40) 120.9(2) yes . . .
C(39) C(40) C(41) 119.6(3) yes . . .
C(40) C(41) C(42) 120.3(3) yes . . .
C(37) C(42) C(41) 120.4(3) yes . . .
N(1) C(43) C(44) 109.5(2) yes . . .
N(1) C(43) C(48) 107.4(2) yes . . .
N(1) C(43) C(49) 111.2(2) yes . . .
C(44) C(43) C(48) 108.9(2) yes . . .
C(44) C(43) C(49) 110.9(2) yes . . .
C(48) C(43) C(49) 108.9(2) yes . . .
C(43) C(44) C(45) 114.4(2) yes . . .
C(44) C(45) C(46) 108.4(2) yes . . .
C(45) C(46) C(47) 113.3(3) yes . . .
N(1) C(47) C(46) 108.8(2) yes . . .
N(1) C(47) C(50) 107.7(2) yes . . .
N(1) C(47) C(51) 110.9(2) yes . . .
C(46) C(47) C(50) 108.6(2) yes . . .
C(46) C(47) C(51) 112.0(2) yes . . .
C(50) C(47) C(51) 108.8(2) yes . . .
O(2) C(53) O(4) 44.1(17) yes . . .
O(2) C(53) C(55) 83(2) yes . . .
O(2) C(53) C(56) 91(2) yes . . .
O(2) C(53) C(57) 122(5) yes . . .
O(2) C(53) C(60) 51.3(19) yes . . .
O(4) C(53) C(55) 40.1(18) yes . . .
O(4) C(53) C(56) 102(2) yes . . .
O(4) C(53) C(57) 151(5) yes . . .
O(4) C(53) C(60) 78(2) yes . . .
C(55) C(53) C(56) 98(2) yes . . .
C(55) C(53) C(57) 133(5) yes . . .
C(55) C(53) C(60) 99(2) yes . . .
C(56) C(53) C(57) 49(4) yes . . .
C(56) C(53) C(60) 40.8(19) yes . . .
C(57) C(53) C(60) 76(4) yes . . .
C(56) C(54) C(58) 105.1(17) yes . . .
C(56) C(54) C(60) 49(2) yes . . .
C(58) C(54) C(60) 68(2) yes . . .
O(3) C(55) O(4) 59(2) yes . . .
O(3) C(55) C(53) 104(2) yes . . .
O(4) C(55) C(53) 58(2) yes . . .
C(53) C(56) C(54) 116(2) yes . . .
C(53) C(56) C(57) 18.5(19) yes . . .
C(53) C(56) C(60) 74(2) yes . . .
C(54) C(56) C(57) 134(2) yes . . .
C(54) C(56) C(60) 61(2) yes . . .
C(57) C(56) C(60) 85(3) yes . . .
O(2) C(57) C(53) 42(4) yes . . .
O(2) C(57) C(56) 88(2) yes . . .
O(2) C(57) C(60) 47.4(18) yes . . .
C(53) C(57) C(56) 113(5) yes . . .
C(53) C(57) C(60) 85(4) yes . . .
C(56) C(57) C(60) 44(2) yes . . .
O(2) C(58) O(3) 89.6(14) yes . . .
O(2) C(58) O(4) 37.8(14) yes . . .
O(2) C(58) C(54) 99.2(11) yes . . .
O(2) C(58) C(60) 49.1(18) yes . . .
O(3) C(58) O(4) 51.9(16) yes . . .
O(3) C(58) C(54) 114.0(15) yes . . .
O(3) C(58) C(60) 121(2) yes . . .
O(4) C(58) C(54) 109.2(14) yes . . .
O(4) C(58) C(60) 77(2) yes . . .
C(54) C(58) C(60) 53.3(18) yes . . .
O(2) C(60) C(53) 51.7(19) yes . . .
O(2) C(60) C(54) 124(3) yes . . .
O(2) C(60) C(56) 115(3) yes . . .
O(2) C(60) C(57) 69(2) yes . . .
O(2) C(60) C(58) 71(2) yes . . .
C(53) C(60) C(54) 116(3) yes . . .
C(53) C(60) C(56) 65(2) yes . . .
C(53) C(60) C(57) 18.7(17) yes . . .
C(53) C(60) C(58) 102(2) yes . . .
C(54) C(60) C(56) 71(2) yes . . .
C(54) C(60) C(57) 115(3) yes . . .
C(54) C(60) C(58) 58.2(19) yes . . .
C(56) C(60) C(57) 51(2) yes . . .
C(56) C(60) C(58) 114(3) yes . . .
C(57) C(60) C(58) 118(3) yes . . .
C(2) C(3) H(3) 119.7 no . . .
C(4) C(3) H(3) 119.7 no . . .
C(3) C(4) H(4) 120.1 no . . .
C(5) C(4) H(4) 120.1 no . . .
C(4) C(5) H(5) 119.2 no . . .
C(6) C(5) H(5) 119.3 no . . .
C(8) C(9) H(9) 118.9 no . . .
C(10) C(9) H(9) 118.9 no . . .
C(10) C(11) H(11) 119.2 no . . .
C(12) C(11) H(11) 119.2 no . . .
C(8) C(13) H(13A) 109.5 no . . .
C(8) C(13) H(13B) 109.5 no . . .
C(8) C(13) H(13C) 109.5 no . . .
H(13A) C(13) H(13B) 109.5 no . . .
H(13A) C(13) H(13C) 109.5 no . . .
H(13B) C(13) H(13C) 109.5 no . . .
C(10) C(14) H(14A) 109.5 no . . .
C(10) C(14) H(14B) 109.5 no . . .
C(10) C(14) H(14C) 109.5 no . . .
H(14A) C(14) H(14B) 109.5 no . . .
H(14A) C(14) H(14C) 109.5 no . . .
H(14B) C(14) H(14C) 109.5 no . . .
C(12) C(15) H(15A) 109.5 no . . .
C(12) C(15) H(15B) 109.5 no . . .
C(12) C(15) H(15C) 109.5 no . . .
H(15A) C(15) H(15B) 109.5 no . . .
H(15A) C(15) H(15C) 109.5 no . . .
H(15B) C(15) H(15C) 109.5 no . . .
C(17) C(18) H(18) 118.6 no . . .
C(19) C(18) H(18) 118.6 no . . .
C(19) C(20) H(20) 119.4 no . . .
C(21) C(20) H(20) 119.4 no . . .
C(17) C(22) H(22A) 109.5 no . . .
C(17) C(22) H(22B) 109.5 no . . .
C(17) C(22) H(22C) 109.5 no . . .
H(22A) C(22) H(22B) 109.5 no . . .
H(22A) C(22) H(22C) 109.5 no . . .
H(22B) C(22) H(22C) 109.5 no . . .
C(19) C(23) H(23A) 109.5 no . . .
C(19) C(23) H(23B) 109.5 no . . .
C(19) C(23) H(23C) 109.5 no . . .
H(23A) C(23) H(23B) 109.5 no . . .
H(23A) C(23) H(23C) 109.5 no . . .
H(23B) C(23) H(23C) 109.5 no . . .
C(21) C(24) H(24A) 109.5 no . . .
C(21) C(24) H(24B) 109.5 no . . .
C(21) C(24) H(24C) 109.5 no . . .
H(24A) C(24) H(24B) 109.5 no . . .
H(24A) C(24) H(24C) 109.5 no . . .
H(24B) C(24) H(24C) 109.5 no . . .
C(25) C(26) H(26) 119.9 no . . .
C(27) C(26) H(26) 119.9 no . . .
C(26) C(27) H(27) 119.8 no . . .
C(28) C(27) H(27) 119.9 no . . .
C(27) C(28) H(28) 120.0 no . . .
C(29) C(28) H(28) 120.0 no . . .
C(28) C(29) H(29) 120.2 no . . .
C(30) C(29) H(29) 120.2 no . . .
C(25) C(30) H(30) 119.4 no . . .
C(29) C(30) H(30) 119.4 no . . .
C(31) C(32) H(32) 119.6 no . . .
C(33) C(32) H(32) 119.6 no . . .
C(32) C(33) H(33) 120.0 no . . .
C(34) C(33) H(33) 120.0 no . . .
C(33) C(34) H(34) 120.1 no . . .
C(35) C(34) H(34) 120.1 no . . .
C(34) C(35) H(35) 120.1 no . . .
C(36) C(35) H(35) 120.1 no . . .
C(31) C(36) H(36) 119.3 no . . .
C(35) C(36) H(36) 119.3 no . . .
C(37) C(38) H(38) 120.2 no . . .
C(39) C(38) H(38) 120.2 no . . .
C(38) C(39) H(39) 119.5 no . . .
C(40) C(39) H(39) 119.5 no . . .
C(39) C(40) H(40) 120.2 no . . .
C(41) C(40) H(40) 120.2 no . . .
C(40) C(41) H(41) 119.8 no . . .
C(42) C(41) H(41) 119.8 no . . .
C(37) C(42) H(42) 119.8 no . . .
C(41) C(42) H(42) 119.8 no . . .
C(43) C(44) H(44A) 108.6 no . . .
C(43) C(44) H(44B) 108.7 no . . .
C(45) C(44) H(44A) 108.7 no . . .
C(45) C(44) H(44B) 108.7 no . . .
H(44A) C(44) H(44B) 107.6 no . . .
C(44) C(45) H(45A) 110.0 no . . .
C(44) C(45) H(45B) 110.0 no . . .
C(46) C(45) H(45A) 110.0 no . . .
C(46) C(45) H(45B) 110.0 no . . .
H(45A) C(45) H(45B) 108.4 no . . .
C(45) C(46) H(46A) 108.9 no . . .
C(45) C(46) H(46B) 108.9 no . . .
C(47) C(46) H(46A) 108.9 no . . .
C(47) C(46) H(46B) 108.9 no . . .
H(46A) C(46) H(46B) 107.7 no . . .
C(43) C(48) H(48A) 109.5 no . . .
C(43) C(48) H(48B) 109.5 no . . .
C(43) C(48) H(48C) 109.5 no . . .
H(48A) C(48) H(48B) 109.5 no . . .
H(48A) C(48) H(48C) 109.5 no . . .
H(48B) C(48) H(48C) 109.5 no . . .
C(43) C(49) H(49A) 109.5 no . . .
C(43) C(49) H(49B) 109.5 no . . .
C(43) C(49) H(49C) 109.5 no . . .
H(49A) C(49) H(49B) 109.5 no . . .
H(49A) C(49) H(49C) 109.5 no . . .
H(49B) C(49) H(49C) 109.5 no . . .
C(47) C(50) H(50A) 109.5 no . . .
C(47) C(50) H(50B) 109.5 no . . .
C(47) C(50) H(50C) 109.5 no . . .
H(50A) C(50) H(50B) 109.5 no . . .
H(50A) C(50) H(50C) 109.5 no . . .
H(50B) C(50) H(50C) 109.5 no . . .
C(47) C(51) H(51A) 109.5 no . . .
C(47) C(51) H(51B) 109.5 no . . .
C(47) C(51) H(51C) 109.5 no . . .
H(51A) C(51) H(51B) 109.5 no . . .
H(51A) C(51) H(51C) 109.5 no . . .
H(51B) C(51) H(51C) 109.5 no . . .

loop_
_geom_bond_atom_site_label_1
_geom_bond_atom_site_label_2
_geom_bond_distance
_geom_bond_publ_flag
_geom_bond_site_symmetry_1
_geom_bond_site_symmetry_2
Ni(1) S(1) 2.1697(7) yes . .
Ni(1) P(1) 2.1780(8) yes . .
Ni(1) O(1) 1.832(2) yes . .
Ni(1) N(1) 1.949(2) yes . .
S(1) C(1) 1.778(2) yes . .
P(1) C(25) 1.831(3) yes . .
P(1) C(31) 1.826(2) yes . .
P(1) C(37) 1.833(3) yes . .
O(1) N(1) 1.397(2) yes . .
O(2) O(4) 1.04(3) yes . .
O(2) C(53) 1.28(3) yes . .
O(2) C(57) 1.61(3) yes . .
O(2) C(58) 1.60(2) yes . .
O(2) C(60) 1.27(4) yes . .
O(3) O(4) 1.31(3) yes . .
O(3) C(55) 1.47(3) yes . .
O(3) C(58) 1.28(3) yes . .
O(4) C(53) 1.47(4) yes . .
O(4) C(55) 1.11(4) yes . .
O(4) C(58) 1.62(3) yes . .
N(1) C(43) 1.527(4) yes . .
N(1) C(47) 1.520(3) yes . .
C(1) C(2) 1.408(4) yes . .
C(1) C(6) 1.415(4) yes . .
C(2) C(3) 1.398(4) yes . .
C(2) C(7) 1.491(4) yes . .
C(3) C(4) 1.383(5) yes . .
C(4) C(5) 1.382(5) yes . .
C(5) C(6) 1.403(4) yes . .
C(6) C(16) 1.488(4) yes . .
C(7) C(8) 1.401(4) yes . .
C(7) C(12) 1.394(5) yes . .
C(8) C(9) 1.390(4) yes . .
C(8) C(13) 1.497(5) yes . .
C(9) C(10) 1.389(5) yes . .
C(10) C(11) 1.384(5) yes . .
C(10) C(14) 1.512(5) yes . .
C(11) C(12) 1.397(4) yes . .
C(12) C(15) 1.516(5) yes . .
C(16) C(17) 1.412(5) yes . .
C(16) C(21) 1.397(4) yes . .
C(17) C(18) 1.383(6) yes . .
C(17) C(22) 1.508(5) yes . .
C(18) C(19) 1.352(7) yes . .
C(19) C(20) 1.389(7) yes . .
C(19) C(23) 1.521(9) yes . .
C(20) C(21) 1.398(6) yes . .
C(21) C(24) 1.508(5) yes . .
C(25) C(26) 1.403(4) yes . .
C(25) C(30) 1.387(4) yes . .
C(26) C(27) 1.382(4) yes . .
C(27) C(28) 1.379(4) yes . .
C(28) C(29) 1.394(4) yes . .
C(29) C(30) 1.380(4) yes . .
C(31) C(32) 1.403(3) yes . .
C(31) C(36) 1.396(4) yes . .
C(32) C(33) 1.384(3) yes . .
C(33) C(34) 1.393(4) yes . .
C(34) C(35) 1.388(4) yes . .
C(35) C(36) 1.382(4) yes . .
C(37) C(38) 1.394(4) yes . .
C(37) C(42) 1.392(4) yes . .
C(38) C(39) 1.397(4) yes . .
C(39) C(40) 1.374(5) yes . .
C(40) C(41) 1.380(4) yes . .
C(41) C(42) 1.391(5) yes . .
C(43) C(44) 1.534(4) yes . .
C(43) C(48) 1.523(4) yes . .
C(43) C(49) 1.536(4) yes . .
C(44) C(45) 1.513(5) yes . .
C(45) C(46) 1.524(5) yes . .
C(46) C(47) 1.528(4) yes . .
C(47) C(50) 1.533(5) yes . .
C(47) C(51) 1.537(4) yes . .
C(53) C(55) 1.71(4) yes . .
C(53) C(56) 1.49(4) yes . .
C(53) C(57) 0.51(4) yes . .
C(53) C(60) 1.59(4) yes . .
C(54) C(56) 1.36(3) yes . .
C(54) C(58) 1.33(2) yes . .
C(54) C(60) 1.25(4) yes . .
C(56) C(57) 1.22(4) yes . .
C(56) C(60) 1.08(4) yes . .
C(57) C(60) 1.55(4) yes . .
C(58) C(60) 1.46(4) yes . .
C(3) H(3) 0.950 no . .
C(4) H(4) 0.950 no . .
C(5) H(5) 0.950 no . .
C(9) H(9) 0.950 no . .
C(11) H(11) 0.950 no . .
C(13) H(13A) 0.980 no . .
C(13) H(13B) 0.980 no . .
C(13) H(13C) 0.980 no . .
C(14) H(14A) 0.980 no . .
C(14) H(14B) 0.980 no . .
C(14) H(14C) 0.980 no . .
C(15) H(15A) 0.980 no . .
C(15) H(15B) 0.980 no . .
C(15) H(15C) 0.980 no . .
C(18) H(18) 0.950 no . .
C(20) H(20) 0.950 no . .
C(22) H(22A) 0.980 no . .
C(22) H(22B) 0.980 no . .
C(22) H(22C) 0.980 no . .
C(23) H(23A) 0.980 no . .
C(23) H(23B) 0.980 no . .
C(23) H(23C) 0.980 no . .
C(24) H(24A) 0.980 no . .
C(24) H(24B) 0.980 no . .
C(24) H(24C) 0.980 no . .
C(26) H(26) 0.950 no . .
C(27) H(27) 0.950 no . .
C(28) H(28) 0.950 no . .
C(29) H(29) 0.950 no . .
C(30) H(30) 0.950 no . .
C(32) H(32) 0.950 no . .
C(33) H(33) 0.950 no . .
C(34) H(34) 0.950 no . .
C(35) H(35) 0.950 no . .
C(36) H(36) 0.950 no . .
C(38) H(38) 0.950 no . .
C(39) H(39) 0.950 no . .
C(40) H(40) 0.950 no . .
C(41) H(41) 0.950 no . .
C(42) H(42) 0.950 no . .
C(44) H(44A) 0.990 no . .
C(44) H(44B) 0.990 no . .
C(45) H(45A) 0.990 no . .
C(45) H(45B) 0.990 no . .
C(46) H(46A) 0.990 no . .
C(46) H(46B) 0.990 no . .
C(48) H(48A) 0.980 no . .
C(48) H(48B) 0.980 no . .
C(48) H(48C) 0.980 no . .
C(49) H(49A) 0.980 no . .
C(49) H(49B) 0.980 no . .
C(49) H(49C) 0.980 no . .
C(50) H(50A) 0.980 no . .
C(50) H(50B) 0.980 no . .
C(50) H(50C) 0.980 no . .
C(51) H(51A) 0.980 no . .
C(51) H(51B) 0.980 no . .
C(51) H(51C) 0.980 no . .

loop_
_geom_contact_atom_site_label_1
_geom_contact_atom_site_label_2
_geom_contact_distance
_geom_contact_publ_flag
_geom_contact_site_symmetry_1
_geom_contact_site_symmetry_2
O(3) O(3) 2.61(3) ? . 2_555
O(3) O(4) 2.94(4) ? . 2_555
O(3) C(55) 2.19(4) ? . 2_555
O(4) O(3) 2.94(4) ? . 2_555
O(4) O(4) 3.23(4) ? . 2_555
O(4) C(55) 2.89(5) ? . 2_555
C(18) C(22) 3.426(5) ? . 3_555
C(19) C(22) 3.577(5) ? . 3_555
C(20) C(54) 3.408(16) ? . 1_545
C(22) C(18) 3.426(5) ? . 3_555
C(22) C(19) 3.577(5) ? . 3_555
C(23) C(23) 3.501(10) ? . 2_555
C(23) C(54) 3.288(17) ? . 1_545
C(29) C(54) 3.517(16) ? . .
C(29) C(60) 3.60(3) ? . .
C(39) C(40) 3.592(4) ? . 2_555
C(40) C(39) 3.592(4) ? . 2_555
C(54) C(20) 3.408(16) ? . 1_565
C(54) C(23) 3.288(17) ? . 1_565
C(54) C(29) 3.517(16) ? . .
C(55) O(3) 2.19(4) ? . 2_555
C(55) O(4) 2.89(5) ? . 2_555
C(55) C(55) 2.62(5) ? . 2_555
C(55) C(58) 3.42(4) ? . 2_555
C(57) C(57) 3.54(4) ? . 3_565
C(58) C(55) 3.42(4) ? . 2_555
C(60) C(29) 3.60(3) ? . .
O(1) H(35) 2.958 ? . 4_554
O(2) H(22C) 3.243 ? . .
O(3) H(13C) 3.589 ? . 4_565
O(3) H(23B) 3.282 ? . 1_565
O(4) H(40) 3.579 ? . 2_555
O(4) H(41) 3.533 ? . 2_555
C(3) H(50B) 3.498 ? . 4_554
C(4) H(36) 3.033 ? . 4_554
C(5) H(18) 3.292 ? . 3_555
C(5) H(36) 3.170 ? . 4_554
C(7) H(27) 3.026 ? . 4_564
C(8) H(27) 3.417 ? . 4_564
C(9) H(26) 3.184 ? . 4_564
C(9) H(27) 3.529 ? . 4_564
C(9) H(42) 3.161 ? . 4_564
C(10) H(26) 2.911 ? . 4_564
C(10) H(27) 3.328 ? . 4_564
C(11) H(26) 3.346 ? . 4_564
C(11) H(27) 2.879 ? . 4_564
C(11) H(49B) 3.119 ? . 7_555
C(12) H(27) 2.681 ? . 4_564
C(12) H(49B) 3.534 ? . 7_555
C(14) H(26) 3.175 ? . 4_564
C(14) H(33) 3.036 ? . 6_555
C(14) H(34) 3.455 ? . 6_555
C(15) H(27) 3.189 ? . 4_564
C(15) H(35) 3.421 ? . 4_554
C(15) H(49B) 3.314 ? . 7_555
C(16) H(22A) 3.360 ? . 3_555
C(17) H(18) 3.584 ? . 3_555
C(17) H(22A) 3.210 ? . 3_555
C(18) H(22A) 3.069 ? . 3_555
C(18) H(22B) 3.171 ? . 3_555
C(18) H(40) 3.525 ? . 2_555
C(19) H(22A) 3.116 ? . 3_555
C(19) H(22B) 3.178 ? . 3_555
C(20) H(22A) 3.257 ? . 3_555
C(21) H(22A) 3.373 ? . 3_555
C(22) H(18) 3.597 ? . 3_555
C(22) H(40) 3.336 ? . 2_555
C(23) H(22B) 3.375 ? . 3_555
C(23) H(23A) 2.806 ? . 2_555
C(23) H(23B) 3.449 ? . 2_555
C(24) H(14B) 3.318 ? . 1_545
C(24) H(35) 3.346 ? . 4_554
C(24) H(36) 3.560 ? . 4_554
C(25) H(45B) 3.587 ? . 6_555
C(26) H(45B) 3.577 ? . 6_555
C(27) H(3) 3.406 ? . 4_565
C(27) H(44A) 3.099 ? . 6_555
C(27) H(49B) 3.376 ? . 6_555
C(28) H(3) 3.485 ? . 4_565
C(28) H(44A) 2.952 ? . 6_555
C(28) H(50B) 3.360 ? . 1_565
C(28) H(51B) 3.259 ? . 1_565
C(29) H(44A) 3.481 ? . 6_555
C(29) H(45A) 3.595 ? . 6_555
C(32) H(14C) 3.132 ? . 4_565
C(32) H(45B) 3.535 ? . 6_555
C(32) H(49A) 3.551 ? . 6_555
C(32) H(51C) 3.296 ? . 6_555
C(33) H(14A) 3.308 ? . 6_545
C(33) H(14B) 3.577 ? . 4_565
C(33) H(14C) 2.880 ? . 4_565
C(33) H(14C) 3.236 ? . 6_545
C(33) H(33) 3.247 ? . 7_556
C(33) H(34) 3.337 ? . 7_556
C(33) H(51C) 3.295 ? . 6_555
C(34) H(14B) 3.405 ? . 4_565
C(34) H(14C) 3.239 ? . 4_565
C(34) H(14C) 3.246 ? . 6_545
C(34) H(33) 3.089 ? . 7_556
C(34) H(49C) 3.141 ? . 4_555
C(34) H(51A) 3.404 ? . 4_555
C(35) H(14B) 3.340 ? . 4_565
C(35) H(15A) 3.499 ? . 4_555
C(35) H(24A) 3.532 ? . 4_555
C(35) H(24C) 3.137 ? . 4_555
C(35) H(49C) 3.314 ? . 4_555
C(35) H(51A) 3.314 ? . 4_555
C(36) H(14B) 3.466 ? . 4_565
C(36) H(24A) 3.309 ? . 4_555
C(36) H(24C) 3.543 ? . 4_555
C(38) H(4) 3.061 ? . 4_555
C(38) H(5) 3.507 ? . 4_555
C(39) H(4) 3.111 ? . 4_555
C(39) H(5) 2.934 ? . 4_555
C(39) H(39) 3.234 ? . 2_555
C(39) H(40) 2.952 ? . 2_555
C(40) H(5) 2.844 ? . 4_555
C(40) H(18) 3.387 ? . 2_555
C(40) H(22A) 3.591 ? . 2_555
C(40) H(39) 3.209 ? . 2_555
C(40) H(40) 3.237 ? . 2_555
C(41) H(5) 3.337 ? . 4_555
C(41) H(13A) 3.566 ? . 4_565
C(41) H(24A) 3.214 ? . 4_555
C(42) H(9) 3.467 ? . 4_565
C(42) H(24A) 3.388 ? . 4_555
C(44) H(51B) 3.531 ? . 6_555
C(45) H(32) 3.576 ? . 6_545
C(45) H(48B) 3.194 ? . 6_545
C(45) H(48C) 3.288 ? . 6_545
C(46) H(48B) 3.118 ? . 6_545
C(48) H(45A) 3.364 ? . 6_555
C(48) H(45B) 3.336 ? . 6_555
C(48) H(46B) 3.199 ? . 6_555
C(49) H(11) 3.200 ? . 7_555
C(49) H(34) 3.008 ? . 4_554
C(50) H(4) 3.528 ? . 4_555
C(50) H(28) 3.257 ? . 1_545
C(51) H(14A) 3.512 ? . 1_545
C(51) H(28) 3.496 ? . 1_545
C(51) H(33) 3.274 ? . 6_545
C(53) H(13A) 3.431 ? . 3_565
C(53) H(13B) 3.474 ? . .
C(53) H(22C) 3.376 ? . .
C(53) H(41) 3.345 ? . 2_555
C(54) H(20) 2.583 ? . 1_565
C(54) H(23B) 2.738 ? . 1_565
C(54) H(23C) 3.082 ? . 1_565
C(54) H(29) 3.530 ? . .
C(55) H(13A) 3.373 ? . 3_565
C(55) H(13C) 3.323 ? . 3_565
C(55) H(23C) 3.383 ? . 1_565
C(55) H(41) 3.253 ? . 2_555
C(56) H(13A) 3.363 ? . .
C(56) H(13B) 3.429 ? . .
C(56) H(20) 3.173 ? . 1_565
C(56) H(23B) 3.529 ? . 1_565
C(56) H(23C) 3.225 ? . 1_565
C(57) H(13A) 3.485 ? . .
C(57) H(13A) 3.430 ? . 3_565
C(57) H(13B) 3.166 ? . .
C(57) H(22C) 3.482 ? . .
C(58) H(23B) 3.378 ? . 1_565
C(60) H(13A) 3.591 ? . .
C(60) H(13B) 3.263 ? . .
H(3) C(27) 3.406 ? . 4_564
H(3) C(28) 3.485 ? . 4_564
H(3) H(27) 2.898 ? . 4_564
H(3) H(28) 3.034 ? . 4_564
H(3) H(50B) 2.880 ? . 4_554
H(4) C(38) 3.061 ? . 4_554
H(4) C(39) 3.111 ? . 4_554
H(4) C(50) 3.528 ? . 4_554
H(4) H(23B) 3.308 ? . 4_554
H(4) H(36) 2.932 ? . 4_554
H(4) H(38) 2.976 ? . 4_554
H(4) H(39) 3.063 ? . 4_554
H(4) H(50A) 3.062 ? . 4_554
H(4) H(50B) 3.273 ? . 4_554
H(5) C(38) 3.507 ? . 4_554
H(5) C(39) 2.934 ? . 4_554
H(5) C(40) 2.844 ? . 4_554
H(5) C(41) 3.337 ? . 4_554
H(5) H(18) 2.794 ? . 3_555
H(5) H(22A) 3.464 ? . 3_555
H(5) H(36) 3.164 ? . 4_554
H(5) H(39) 3.161 ? . 4_554
H(5) H(40) 3.025 ? . 4_554
H(9) C(42) 3.467 ? . 4_564
H(9) H(24A) 3.391 ? . 1_565
H(9) H(24B) 3.174 ? . 1_565
H(9) H(26) 3.395 ? . 4_564
H(9) H(41) 3.165 ? . 4_564
H(9) H(42) 2.786 ? . 4_564
H(11) C(49) 3.200 ? . 7_555
H(11) H(27) 3.272 ? . 4_564
H(11) H(34) 3.242 ? . 6_555
H(11) H(45A) 3.407 ? . 6_555
H(11) H(49A) 3.390 ? . 7_555
H(11) H(49B) 2.575 ? . 7_555
H(11) H(49C) 3.161 ? . 7_555
H(13A) C(41) 3.566 ? . 4_564
H(13A) C(53) 3.431 ? . 3_565
H(13A) C(55) 3.373 ? . 3_565
H(13A) C(56) 3.363 ? . .
H(13A) C(57) 3.485 ? . .
H(13A) C(57) 3.430 ? . 3_565
H(13A) C(60) 3.591 ? . .
H(13A) H(41) 2.744 ? . 4_564
H(13A) H(42) 3.511 ? . 4_564
H(13B) C(53) 3.474 ? . .
H(13B) C(56) 3.429 ? . .
H(13B) C(57) 3.166 ? . .
H(13B) C(60) 3.263 ? . .
H(13C) O(3) 3.589 ? . 4_564
H(13C) C(55) 3.323 ? . 3_565
H(13C) H(23C) 3.342 ? . 3_555
H(14A) C(33) 3.308 ? . 6_555
H(14A) C(51) 3.512 ? . 1_565
H(14A) H(33) 2.654 ? . 6_555
H(14A) H(34) 3.453 ? . 6_555
H(14A) H(44B) 3.548 ? . 6_555
H(14A) H(45A) 2.898 ? . 6_555
H(14A) H(51A) 3.342 ? . 1_565
H(14A) H(51B) 3.020 ? . 1_565
H(14B) C(24) 3.318 ? . 1_565
H(14B) C(33) 3.577 ? . 4_564
H(14B) C(34) 3.405 ? . 4_564
H(14B) C(35) 3.340 ? . 4_564
H(14B) C(36) 3.466 ? . 4_564
H(14B) H(24A) 3.203 ? . 1_565
H(14B) H(24B) 2.794 ? . 1_565
H(14B) H(24C) 3.438 ? . 1_565
H(14B) H(26) 3.183 ? . 4_564
H(14B) H(33) 3.404 ? . 6_555
H(14B) H(42) 3.548 ? . 4_564
H(14B) H(51A) 3.176 ? . 1_565
H(14B) H(51B) 3.520 ? . 1_565
H(14C) C(32) 3.132 ? . 4_564
H(14C) C(33) 2.880 ? . 4_564
H(14C) C(33) 3.236 ? . 6_555
H(14C) C(34) 3.239 ? . 4_564
H(14C) C(34) 3.246 ? . 6_555
H(14C) H(26) 2.892 ? . 4_564
H(14C) H(32) 3.433 ? . 4_564
H(14C) H(33) 3.049 ? . 4_564
H(14C) H(33) 2.632 ? . 6_555
H(14C) H(34) 2.651 ? . 6_555
H(14C) H(49A) 3.532 ? . 7_555
H(15A) C(35) 3.499 ? . 4_554
H(15A) H(35) 2.716 ? . 4_554
H(15B) H(15B) 2.908 ? . 7_555
H(15B) H(27) 3.528 ? . 4_564
H(15B) H(48B) 3.335 ? . 7_555
H(15B) H(49B) 2.765 ? . 7_555
H(15C) H(27) 2.812 ? . 4_564
H(15C) H(35) 3.282 ? . 4_554
H(15C) H(46B) 3.034 ? . 4_554
H(15C) H(48B) 3.456 ? . 7_555
H(15C) H(49B) 3.277 ? . 7_555
H(15C) H(50B) 3.438 ? . 4_554
H(18) C(5) 3.292 ? . 3_555
H(18) C(17) 3.584 ? . 3_555
H(18) C(22) 3.597 ? . 3_555
H(18) C(40) 3.387 ? . 2_555
H(18) H(5) 2.794 ? . 3_555
H(18) H(22A) 3.491 ? . 3_555
H(18) H(22B) 3.201 ? . 3_555
H(18) H(39) 3.395 ? . 2_555
H(18) H(40) 2.771 ? . 2_555
H(20) C(54) 2.583 ? . 1_545
H(20) C(56) 3.173 ? . 1_545
H(22A) C(16) 3.360 ? . 3_555
H(22A) C(17) 3.210 ? . 3_555
H(22A) C(18) 3.069 ? . 3_555
H(22A) C(19) 3.116 ? . 3_555
H(22A) C(20) 3.257 ? . 3_555
H(22A) C(21) 3.373 ? . 3_555
H(22A) C(40) 3.591 ? . 2_555
H(22A) H(5) 3.464 ? . 3_555
H(22A) H(18) 3.491 ? . 3_555
H(22A) H(23C) 3.553 ? . 3_555
H(22A) H(40) 2.904 ? . 2_555
H(22B) C(18) 3.171 ? . 3_555
H(22B) C(19) 3.178 ? . 3_555
H(22B) C(23) 3.375 ? . 3_555
H(22B) H(18) 3.201 ? . 3_555
H(22B) H(23C) 2.800 ? . 3_555
H(22C) O(2) 3.243 ? . .
H(22C) C(53) 3.376 ? . .
H(22C) C(57) 3.482 ? . .
H(22C) H(40) 2.996 ? . 2_555
H(23A) C(23) 2.806 ? . 2_555
H(23A) H(23A) 2.024 ? . 2_555
H(23A) H(23B) 2.826 ? . 2_555
H(23A) H(23C) 3.274 ? . 2_555
H(23A) H(39) 3.480 ? . 2_555
H(23B) O(3) 3.282 ? . 1_545
H(23B) C(23) 3.449 ? . 2_555
H(23B) C(54) 2.738 ? . 1_545
H(23B) C(56) 3.529 ? . 1_545
H(23B) C(58) 3.378 ? . 1_545
H(23B) H(4) 3.308 ? . 4_555
H(23B) H(23A) 2.826 ? . 2_555
H(23B) H(23B) 3.537 ? . 2_555
H(23B) H(23C) 3.468 ? . 2_555
H(23C) C(54) 3.082 ? . 1_545
H(23C) C(55) 3.383 ? . 1_545
H(23C) C(56) 3.225 ? . 1_545
H(23C) H(13C) 3.342 ? . 3_555
H(23C) H(22A) 3.553 ? . 3_555
H(23C) H(22B) 2.800 ? . 3_555
H(23C) H(23A) 3.274 ? . 2_555
H(23C) H(23B) 3.468 ? . 2_555
H(24A) C(35) 3.532 ? . 4_554
H(24A) C(36) 3.309 ? . 4_554
H(24A) C(41) 3.214 ? . 4_554
H(24A) C(42) 3.388 ? . 4_554
H(24A) H(9) 3.391 ? . 1_545
H(24A) H(14B) 3.203 ? . 1_545
H(24A) H(35) 3.317 ? . 4_554
H(24A) H(36) 2.892 ? . 4_554
H(24A) H(41) 3.229 ? . 4_554
H(24A) H(42) 3.522 ? . 4_554
H(24B) H(9) 3.174 ? . 1_545
H(24B) H(14B) 2.794 ? . 1_545
H(24B) H(29) 3.146 ? . 1_545
H(24C) C(35) 3.137 ? . 4_554
H(24C) C(36) 3.543 ? . 4_554
H(24C) H(14B) 3.438 ? . 1_545
H(24C) H(35) 2.574 ? . 4_554
H(24C) H(36) 3.334 ? . 4_554
H(26) C(9) 3.184 ? . 4_565
H(26) C(10) 2.911 ? . 4_565
H(26) C(11) 3.346 ? . 4_565
H(26) C(14) 3.175 ? . 4_565
H(26) H(9) 3.395 ? . 4_565
H(26) H(14B) 3.183 ? . 4_565
H(26) H(14C) 2.892 ? . 4_565
H(26) H(49A) 3.507 ? . 6_555
H(27) C(7) 3.026 ? . 4_565
H(27) C(8) 3.417 ? . 4_565
H(27) C(9) 3.529 ? . 4_565
H(27) C(10) 3.328 ? . 4_565
H(27) C(11) 2.879 ? . 4_565
H(27) C(12) 2.681 ? . 4_565
H(27) C(15) 3.189 ? . 4_565
H(27) H(3) 2.898 ? . 4_565
H(27) H(11) 3.272 ? . 4_565
H(27) H(15B) 3.528 ? . 4_565
H(27) H(15C) 2.812 ? . 4_565
H(27) H(44A) 3.261 ? . 6_555
H(27) H(49B) 2.948 ? . 6_555
H(28) C(50) 3.257 ? . 1_565
H(28) C(51) 3.496 ? . 1_565
H(28) H(3) 3.034 ? . 4_565
H(28) H(44A) 3.052 ? . 6_555
H(28) H(50B) 2.419 ? . 1_565
H(28) H(50C) 3.394 ? . 1_565
H(28) H(51B) 2.609 ? . 1_565
H(29) C(54) 3.530 ? . .
H(29) H(24B) 3.146 ? . 1_565
H(29) H(51B) 3.462 ? . 1_565
H(32) C(45) 3.576 ? . 6_555
H(32) H(14C) 3.433 ? . 4_565
H(32) H(45B) 2.590 ? . 6_555
H(32) H(49A) 2.890 ? . 6_555
H(32) H(51C) 2.667 ? . 6_555
H(33) C(14) 3.036 ? . 6_545
H(33) C(33) 3.247 ? . 7_556
H(33) C(34) 3.089 ? . 7_556
H(33) C(51) 3.274 ? . 6_555
H(33) H(14A) 2.654 ? . 6_545
H(33) H(14B) 3.404 ? . 6_545
H(33) H(14C) 3.049 ? . 4_565
H(33) H(14C) 2.632 ? . 6_545
H(33) H(33) 2.984 ? . 7_556
H(33) H(34) 2.697 ? . 7_556
H(33) H(49A) 3.390 ? . 6_555
H(33) H(51A) 3.292 ? . 6_555
H(33) H(51B) 3.361 ? . 6_555
H(33) H(51C) 2.670 ? . 6_555
H(34) C(14) 3.455 ? . 6_545
H(34) C(33) 3.337 ? . 7_556
H(34) C(49) 3.008 ? . 4_555
H(34) H(11) 3.242 ? . 6_545
H(34) H(14A) 3.453 ? . 6_545
H(34) H(14C) 2.651 ? . 6_545
H(34) H(33) 2.697 ? . 7_556
H(34) H(49A) 2.782 ? . 4_555
H(34) H(49B) 3.412 ? . 4_555
H(34) H(49C) 2.438 ? . 4_555
H(34) H(51A) 3.103 ? . 4_555
H(34) H(51C) 3.269 ? . 4_555
H(35) O(1) 2.958 ? . 4_555
H(35) C(15) 3.421 ? . 4_555
H(35) C(24) 3.346 ? . 4_555
H(35) H(15A) 2.716 ? . 4_555
H(35) H(15C) 3.282 ? . 4_555
H(35) H(24A) 3.317 ? . 4_555
H(35) H(24C) 2.574 ? . 4_555
H(35) H(49C) 2.799 ? . 4_555
H(35) H(51A) 2.924 ? . 4_555
H(36) C(4) 3.033 ? . 4_555
H(36) C(5) 3.170 ? . 4_555
H(36) C(24) 3.560 ? . 4_555
H(36) H(4) 2.932 ? . 4_555
H(36) H(5) 3.164 ? . 4_555
H(36) H(24A) 2.892 ? . 4_555
H(36) H(24C) 3.334 ? . 4_555
H(38) H(4) 2.976 ? . 4_555
H(39) C(39) 3.234 ? . 2_555
H(39) C(40) 3.209 ? . 2_555
H(39) H(4) 3.063 ? . 4_555
H(39) H(5) 3.161 ? . 4_555
H(39) H(18) 3.395 ? . 2_555
H(39) H(23A) 3.480 ? . 2_555
H(39) H(39) 2.635 ? . 2_555
H(39) H(40) 2.592 ? . 2_555
H(40) O(4) 3.579 ? . 2_555
H(40) C(18) 3.525 ? . 2_555
H(40) C(22) 3.336 ? . 2_555
H(40) C(39) 2.952 ? . 2_555
H(40) C(40) 3.237 ? . 2_555
H(40) H(5) 3.025 ? . 4_555
H(40) H(18) 2.771 ? . 2_555
H(40) H(22A) 2.904 ? . 2_555
H(40) H(22C) 2.996 ? . 2_555
H(40) H(39) 2.592 ? . 2_555
H(40) H(40) 3.117 ? . 2_555
H(41) O(4) 3.533 ? . 2_555
H(41) C(53) 3.345 ? . 2_555
H(41) C(55) 3.253 ? . 2_555
H(41) H(9) 3.165 ? . 4_565
H(41) H(13A) 2.744 ? . 4_565
H(41) H(24A) 3.229 ? . 4_555
H(42) C(9) 3.161 ? . 4_565
H(42) H(9) 2.786 ? . 4_565
H(42) H(13A) 3.511 ? . 4_565
H(42) H(14B) 3.548 ? . 4_565
H(42) H(24A) 3.522 ? . 4_555
H(44A) C(27) 3.099 ? . 6_545
H(44A) C(28) 2.952 ? . 6_545
H(44A) C(29) 3.481 ? . 6_545
H(44A) H(27) 3.261 ? . 6_545
H(44A) H(28) 3.052 ? . 6_545
H(44A) H(46B) 3.452 ? . 6_555
H(44A) H(51B) 2.921 ? . 6_555
H(44B) H(14A) 3.548 ? . 6_545
H(44B) H(51B) 3.194 ? . 6_555
H(44B) H(51C) 3.198 ? . 6_555
H(45A) C(29) 3.595 ? . 6_545
H(45A) C(48) 3.364 ? . 6_545
H(45A) H(11) 3.407 ? . 6_545
H(45A) H(14A) 2.898 ? . 6_545
H(45A) H(48A) 3.584 ? . 6_545
H(45A) H(48B) 2.945 ? . 6_545
H(45A) H(48C) 3.055 ? . 6_545
H(45B) C(25) 3.587 ? . 6_545
H(45B) C(26) 3.577 ? . 6_545
H(45B) C(32) 3.535 ? . 6_545
H(45B) C(48) 3.336 ? . 6_545
H(45B) H(32) 2.590 ? . 6_545
H(45B) H(48B) 3.033 ? . 6_545
H(45B) H(48C) 2.748 ? . 6_545
H(46B) C(48) 3.199 ? . 6_545
H(46B) H(15C) 3.034 ? . 4_555
H(46B) H(44A) 3.452 ? . 6_545
H(46B) H(48B) 2.316 ? . 6_545
H(46B) H(48C) 3.313 ? . 6_545
H(48A) H(45A) 3.584 ? . 6_555
H(48B) C(45) 3.194 ? . 6_555
H(48B) C(46) 3.118 ? . 6_555
H(48B) H(15B) 3.335 ? . 7_555
H(48B) H(15C) 3.456 ? . 7_555
H(48B) H(45A) 2.945 ? . 6_555
H(48B) H(45B) 3.033 ? . 6_555
H(48B) H(46B) 2.316 ? . 6_555
H(48C) C(45) 3.288 ? . 6_555
H(48C) H(45A) 3.055 ? . 6_555
H(48C) H(45B) 2.748 ? . 6_555
H(48C) H(46B) 3.313 ? . 6_555
H(49A) C(32) 3.551 ? . 6_545
H(49A) H(11) 3.390 ? . 7_555
H(49A) H(14C) 3.532 ? . 7_555
H(49A) H(26) 3.507 ? . 6_545
H(49A) H(32) 2.890 ? . 6_545
H(49A) H(33) 3.390 ? . 6_545
H(49A) H(34) 2.782 ? . 4_554
H(49B) C(11) 3.119 ? . 7_555
H(49B) C(12) 3.534 ? . 7_555
H(49B) C(15) 3.314 ? . 7_555
H(49B) C(27) 3.376 ? . 6_545
H(49B) H(11) 2.575 ? . 7_555
H(49B) H(15B) 2.765 ? . 7_555
H(49B) H(15C) 3.277 ? . 7_555
H(49B) H(27) 2.948 ? . 6_545
H(49B) H(34) 3.412 ? . 4_554
H(49C) C(34) 3.141 ? . 4_554
H(49C) C(35) 3.314 ? . 4_554
H(49C) H(11) 3.161 ? . 7_555
H(49C) H(34) 2.438 ? . 4_554
H(49C) H(35) 2.799 ? . 4_554
H(50A) H(4) 3.062 ? . 4_555
H(50B) C(3) 3.498 ? . 4_555
H(50B) C(28) 3.360 ? . 1_545
H(50B) H(3) 2.880 ? . 4_555
H(50B) H(4) 3.273 ? . 4_555
H(50B) H(15C) 3.438 ? . 4_555
H(50B) H(28) 2.419 ? . 1_545
H(50C) H(28) 3.394 ? . 1_545
H(51A) C(34) 3.404 ? . 4_554
H(51A) C(35) 3.314 ? . 4_554
H(51A) H(14A) 3.342 ? . 1_545
H(51A) H(14B) 3.176 ? . 1_545
H(51A) H(33) 3.292 ? . 6_545
H(51A) H(34) 3.103 ? . 4_554
H(51A) H(35) 2.924 ? . 4_554
H(51B) C(28) 3.259 ? . 1_545
H(51B) C(44) 3.531 ? . 6_545
H(51B) H(14A) 3.020 ? . 1_545
H(51B) H(14B) 3.520 ? . 1_545
H(51B) H(28) 2.609 ? . 1_545
H(51B) H(29) 3.462 ? . 1_545
H(51B) H(33) 3.361 ? . 6_545
H(51B) H(44A) 2.921 ? . 6_545
H(51B) H(44B) 3.194 ? . 6_545
H(51C) C(32) 3.296 ? . 6_545
H(51C) C(33) 3.295 ? . 6_545
H(51C) H(32) 2.667 ? . 6_545
H(51C) H(33) 2.670 ? . 6_545
H(51C) H(34) 3.269 ? . 4_554
H(51C) H(44B) 3.198 ? . 6_545

loop_
_geom_torsion_atom_site_label_1
_geom_torsion_atom_site_label_2
_geom_torsion_atom_site_label_3
_geom_torsion_atom_site_label_4
_geom_torsion
_geom_torsion_publ_flag
_geom_torsion_site_symmetry_1
_geom_torsion_site_symmetry_2
_geom_torsion_site_symmetry_3
_geom_torsion_site_symmetry_4
S(1) Ni(1) P(1) C(25) -71.16(10) ? . . . .
S(1) Ni(1) P(1) C(31) 168.66(10) ? . . . .
S(1) Ni(1) P(1) C(37) 51.71(11) ? . . . .
P(1) Ni(1) S(1) C(1) 178.89(11) ? . . . .
S(1) Ni(1) O(1) N(1) -179.66(12) ? . . . .
O(1) Ni(1) S(1) C(1) -0.90(13) ? . . . .
S(1) Ni(1) N(1) O(1) 0.6(2) ? . . . .
S(1) Ni(1) N(1) C(43) 101.1(2) ? . . . .
S(1) Ni(1) N(1) C(47) -100.3(2) ? . . . .
N(1) Ni(1) S(1) C(1) -1.35(19) ? . . . .
P(1) Ni(1) O(1) N(1) 1.0(3) ? . . . .
O(1) Ni(1) P(1) C(25) 108.2(2) ? . . . .
O(1) Ni(1) P(1) C(31) -12.0(2) ? . . . .
O(1) Ni(1) P(1) C(37) -128.9(2) ? . . . .
P(1) Ni(1) N(1) O(1) -179.64(10) ? . . . .
P(1) Ni(1) N(1) C(43) -79.2(2) ? . . . .
P(1) Ni(1) N(1) C(47) 79.45(19) ? . . . .
N(1) Ni(1) P(1) C(25) 108.98(12) ? . . . .
N(1) Ni(1) P(1) C(31) -11.20(13) ? . . . .
N(1) Ni(1) P(1) C(37) -128.15(13) ? . . . .
O(1) Ni(1) N(1) C(43) 100.5(2) ? . . . .
O(1) Ni(1) N(1) C(47) -100.9(2) ? . . . .
Ni(1) S(1) C(1) C(2) -95.6(2) ? . . . .
Ni(1) S(1) C(1) C(6) 91.7(2) ? . . . .
Ni(1) P(1) C(25) C(26) -156.6(2) ? . . . .
Ni(1) P(1) C(25) C(30) 28.8(2) ? . . . .
Ni(1) P(1) C(31) C(32) 82.3(2) ? . . . .
Ni(1) P(1) C(31) C(36) -91.8(2) ? . . . .
Ni(1) P(1) C(37) C(38) 12.0(2) ? . . . .
Ni(1) P(1) C(37) C(42) -172.2(2) ? . . . .
C(25) P(1) C(31) C(32) -44.2(2) ? . . . .
C(25) P(1) C(31) C(36) 141.7(2) ? . . . .
C(31) P(1) C(25) C(26) -31.4(2) ? . . . .
C(31) P(1) C(25) C(30) 153.9(2) ? . . . .
C(25) P(1) C(37) C(38) 140.7(2) ? . . . .
C(25) P(1) C(37) C(42) -43.5(2) ? . . . .
C(37) P(1) C(25) C(26) 73.8(2) ? . . . .
C(37) P(1) C(25) C(30) -100.8(2) ? . . . .
C(31) P(1) C(37) C(38) -111.6(2) ? . . . .
C(31) P(1) C(37) C(42) 64.2(2) ? . . . .
C(37) P(1) C(31) C(32) -151.6(2) ? . . . .
C(37) P(1) C(31) C(36) 34.2(2) ? . . . .
Ni(1) O(1) N(1) C(43) -113.3(2) ? . . . .
Ni(1) O(1) N(1) C(47) 112.6(2) ? . . . .
O(4) O(2) C(53) C(55) 9(2) ? . . . .
O(4) O(2) C(53) C(56) 107(2) ? . . . .
O(4) O(2) C(53) C(57) 147(6) ? . . . .
O(4) O(2) C(53) C(60) 116(2) ? . . . .
C(53) O(2) O(4) O(3) -121(3) ? . . . .
C(53) O(2) O(4) C(55) -21(5) ? . . . .
C(53) O(2) O(4) C(58) -116.0(17) ? . . . .
O(4) O(2) C(57) C(53) -32(6) ? . . . .
O(4) O(2) C(57) C(56) 96(2) ? . . . .
O(4) O(2) C(57) C(60) 114(3) ? . . . .
C(57) O(2) O(4) O(3) -113(3) ? . . . .
C(57) O(2) O(4) C(53) 8.5(17) ? . . . .
C(57) O(2) O(4) C(55) -12(5) ? . . . .
C(57) O(2) O(4) C(58) -107.5(15) ? . . . .
O(4) O(2) C(58) O(3) 5(2) ? . . . .
O(4) O(2) C(58) C(54) -110(2) ? . . . .
O(4) O(2) C(58) C(60) -129(2) ? . . . .
C(58) O(2) O(4) O(3) -5(2) ? . . . .
C(58) O(2) O(4) C(53) 116.0(17) ? . . . .
C(58) O(2) O(4) C(55) 95(5) ? . . . .
O(4) O(2) C(60) C(53) -70(2) ? . . . .
O(4) O(2) C(60) C(54) 27(4) ? . . . .
O(4) O(2) C(60) C(56) -56(4) ? . . . .
O(4) O(2) C(60) C(57) -79(2) ? . . . .
O(4) O(2) C(60) C(58) 52(2) ? . . . .
C(60) O(2) O(4) O(3) -51(3) ? . . . .
C(60) O(2) O(4) C(53) 70(2) ? . . . .
C(60) O(2) O(4) C(55) 49(6) ? . . . .
C(60) O(2) O(4) C(58) -46(2) ? . . . .
C(53) O(2) C(57) C(56) 128(7) ? . . . .
C(53) O(2) C(57) C(60) 147(7) ? . . . .
C(57) O(2) C(53) O(4) -147(6) ? . . . .
C(57) O(2) C(53) C(55) -138(6) ? . . . .
C(57) O(2) C(53) C(56) -40(5) ? . . . .
C(57) O(2) C(53) C(60) -31(6) ? . . . .
C(53) O(2) C(58) O(3) 74(2) ? . . . .
C(53) O(2) C(58) O(4) 69(2) ? . . . .
C(53) O(2) C(58) C(54) -41(2) ? . . . .
C(53) O(2) C(58) C(60) -61(2) ? . . . .
C(58) O(2) C(53) O(4) -66(2) ? . . . .
C(58) O(2) C(53) C(55) -57(2) ? . . . .
C(58) O(2) C(53) C(56) 41(2) ? . . . .
C(58) O(2) C(53) C(57) 81(6) ? . . . .
C(58) O(2) C(53) C(60) 50(2) ? . . . .
C(53) O(2) C(60) C(54) 97(3) ? . . . .
C(53) O(2) C(60) C(56) 15(3) ? . . . .
C(53) O(2) C(60) C(57) -9(2) ? . . . .
C(53) O(2) C(60) C(58) 123(2) ? . . . .
C(60) O(2) C(53) O(4) -116(2) ? . . . .
C(60) O(2) C(53) C(55) -107(2) ? . . . .
C(60) O(2) C(53) C(56) -9(2) ? . . . .
C(60) O(2) C(53) C(57) 31(6) ? . . . .
C(57) O(2) C(58) O(3) 89.6(19) ? . . . .
C(57) O(2) C(58) O(4) 85(2) ? . . . .
C(57) O(2) C(58) C(54) -24.6(19) ? . . . .
C(57) O(2) C(58) C(60) -44(2) ? . . . .
C(58) O(2) C(57) C(53) -104(6) ? . . . .
C(58) O(2) C(57) C(56) 24(2) ? . . . .
C(58) O(2) C(57) C(60) 42(2) ? . . . .
C(57) O(2) C(60) C(53) 9(2) ? . . . .
C(57) O(2) C(60) C(54) 106(3) ? . . . .
C(57) O(2) C(60) C(56) 23(3) ? . . . .
C(57) O(2) C(60) C(58) 132(2) ? . . . .
C(60) O(2) C(57) C(53) -147(7) ? . . . .
C(60) O(2) C(57) C(56) -19(2) ? . . . .
C(58) O(2) C(60) C(53) -123(2) ? . . . .
C(58) O(2) C(60) C(54) -25(2) ? . . . .
C(58) O(2) C(60) C(56) -108(4) ? . . . .
C(58) O(2) C(60) C(57) -132(2) ? . . . .
C(60) O(2) C(58) O(3) 134(2) ? . . . .
C(60) O(2) C(58) O(4) 129(2) ? . . . .
C(60) O(2) C(58) C(54) 20(2) ? . . . .
O(4) O(3) C(55) C(53) -38(2) ? . . . .
C(55) O(3) O(4) O(2) 137(4) ? . . . .
C(55) O(3) O(4) C(53) 65(3) ? . . . .
C(55) O(3) O(4) C(58) 131(2) ? . . . .
O(4) O(3) C(58) O(2) -3.6(17) ? . . . .
O(4) O(3) C(58) C(54) 96.2(19) ? . . . .
O(4) O(3) C(58) C(60) 36(2) ? . . . .
C(58) O(3) O(4) O(2) 6(3) ? . . . .
C(58) O(3) O(4) C(53) -66(3) ? . . . .
C(58) O(3) O(4) C(55) -131(2) ? . . . .
C(55) O(3) C(58) O(2) -39(2) ? . . . .
C(55) O(3) C(58) O(4) -36(2) ? . . . .
C(55) O(3) C(58) C(54) 61(2) ? . . . .
C(55) O(3) C(58) C(60) 0(3) ? . . . .
C(58) O(3) C(55) O(4) 51(3) ? . . . .
C(58) O(3) C(55) C(53) 14(2) ? . . . .
O(2) O(4) C(53) C(55) -166(3) ? . . . .
O(2) O(4) C(53) C(56) -79(2) ? . . . .
O(2) O(4) C(53) C(57) -74(11) ? . . . .
O(2) O(4) C(53) C(60) -46(2) ? . . . .
O(2) O(4) C(55) O(3) -118(5) ? . . . .
O(2) O(4) C(55) C(53) 18(4) ? . . . .
O(2) O(4) C(58) O(3) -174(2) ? . . . .
O(2) O(4) C(58) C(54) 80(2) ? . . . .
O(2) O(4) C(58) C(60) 37(2) ? . . . .
O(3) O(4) C(53) O(2) 105(4) ? . . . .
O(3) O(4) C(53) C(55) -62(3) ? . . . .
O(3) O(4) C(53) C(56) 26(4) ? . . . .
O(3) O(4) C(53) C(57) 31(13) ? . . . .
O(3) O(4) C(53) C(60) 59(3) ? . . . .
O(3) O(4) C(55) C(53) 136(2) ? . . . .
O(3) O(4) C(58) O(2) 174(2) ? . . . .
O(3) O(4) C(58) C(54) -105.9(19) ? . . . .
O(3) O(4) C(58) C(60) -149(2) ? . . . .
C(53) O(4) C(55) O(3) -136(2) ? . . . .
C(55) O(4) C(53) O(2) 166(3) ? . . . .
C(55) O(4) C(53) C(56) 87(3) ? . . . .
C(55) O(4) C(53) C(57) 93(11) ? . . . .
C(55) O(4) C(53) C(60) 120(3) ? . . . .
C(53) O(4) C(58) O(2) -51.1(19) ? . . . .
C(53) O(4) C(58) O(3) 135(2) ? . . . .
C(53) O(4) C(58) C(54) 29(2) ? . . . .
C(53) O(4) C(58) C(60) -14(2) ? . . . .
C(58) O(4) C(53) O(2) 58.9(19) ? . . . .
C(58) O(4) C(53) C(55) -107(3) ? . . . .
C(58) O(4) C(53) C(56) -20(2) ? . . . .
C(58) O(4) C(53) C(57) -15(12) ? . . . .
C(58) O(4) C(53) C(60) 13(2) ? . . . .
C(55) O(4) C(58) O(2) -136(3) ? . . . .
C(55) O(4) C(58) O(3) 50(2) ? . . . .
C(55) O(4) C(58) C(54) -56(3) ? . . . .
C(55) O(4) C(58) C(60) -99(3) ? . . . .
C(58) O(4) C(55) O(3) -38(2) ? . . . .
C(58) O(4) C(55) C(53) 98(2) ? . . . .
Ni(1) N(1) C(43) C(44) 113.4(2) ? . . . .
Ni(1) N(1) C(43) C(48) -4.7(3) ? . . . .
Ni(1) N(1) C(43) C(49) -123.7(2) ? . . . .
Ni(1) N(1) C(47) C(46) -111.3(2) ? . . . .
Ni(1) N(1) C(47) C(50) 6.3(3) ? . . . .
Ni(1) N(1) C(47) C(51) 125.2(2) ? . . . .
O(1) N(1) C(43) C(44) -175.6(2) ? . . . .
O(1) N(1) C(43) C(48) 66.4(2) ? . . . .
O(1) N(1) C(43) C(49) -52.7(3) ? . . . .
O(1) N(1) C(47) C(46) 177.8(2) ? . . . .
O(1) N(1) C(47) C(50) -64.7(3) ? . . . .
O(1) N(1) C(47) C(51) 54.2(3) ? . . . .
C(43) N(1) C(47) C(46) 47.5(3) ? . . . .
C(43) N(1) C(47) C(50) 165.0(2) ? . . . .
C(43) N(1) C(47) C(51) -76.1(3) ? . . . .
C(47) N(1) C(43) C(44) -45.3(3) ? . . . .
C(47) N(1) C(43) C(48) -163.3(2) ? . . . .
C(47) N(1) C(43) C(49) 77.6(3) ? . . . .
S(1) C(1) C(2) C(3) -174.9(2) ? . . . .
S(1) C(1) C(2) C(7) 3.0(4) ? . . . .
S(1) C(1) C(6) C(5) 175.5(2) ? . . . .
S(1) C(1) C(6) C(16) -2.5(4) ? . . . .
C(2) C(1) C(6) C(5) 2.8(4) ? . . . .
C(2) C(1) C(6) C(16) -175.3(2) ? . . . .
C(6) C(1) C(2) C(3) -2.2(4) ? . . . .
C(6) C(1) C(2) C(7) 175.8(2) ? . . . .
C(1) C(2) C(3) C(4) 0.3(5) ? . . . .
C(1) C(2) C(7) C(8) -81.2(3) ? . . . .
C(1) C(2) C(7) C(12) 101.5(3) ? . . . .
C(3) C(2) C(7) C(8) 96.8(4) ? . . . .
C(3) C(2) C(7) C(12) -80.5(3) ? . . . .
C(7) C(2) C(3) C(4) -177.7(3) ? . . . .
C(2) C(3) C(4) C(5) 0.9(5) ? . . . .
C(3) C(4) C(5) C(6) -0.3(5) ? . . . .
C(4) C(5) C(6) C(1) -1.5(5) ? . . . .
C(4) C(5) C(6) C(16) 176.6(3) ? . . . .
C(1) C(6) C(16) C(17) 72.3(4) ? . . . .
C(1) C(6) C(16) C(21) -111.9(3) ? . . . .
C(5) C(6) C(16) C(17) -105.7(3) ? . . . .
C(5) C(6) C(16) C(21) 70.0(3) ? . . . .
C(2) C(7) C(8) C(9) 179.7(3) ? . . . .
C(2) C(7) C(8) C(13) -1.0(4) ? . . . .
C(2) C(7) C(12) C(11) -177.8(2) ? . . . .
C(2) C(7) C(12) C(15) 3.9(4) ? . . . .
C(8) C(7) C(12) C(11) 5.0(4) ? . . . .
C(8) C(7) C(12) C(15) -173.4(3) ? . . . .
C(12) C(7) C(8) C(9) -3.1(4) ? . . . .
C(12) C(7) C(8) C(13) 176.3(3) ? . . . .
C(7) C(8) C(9) C(10) -0.9(5) ? . . . .
C(13) C(8) C(9) C(10) 179.8(3) ? . . . .
C(8) C(9) C(10) C(11) 2.8(5) ? . . . .
C(8) C(9) C(10) C(14) -177.9(3) ? . . . .
C(9) C(10) C(11) C(12) -0.8(4) ? . . . .
C(14) C(10) C(11) C(12) 179.9(2) ? . . . .
C(10) C(11) C(12) C(7) -3.0(4) ? . . . .
C(10) C(11) C(12) C(15) 175.3(3) ? . . . .
C(6) C(16) C(17) C(18) 176.4(3) ? . . . .
C(6) C(16) C(17) C(22) -2.8(4) ? . . . .
C(6) C(16) C(21) C(20) -177.5(3) ? . . . .
C(6) C(16) C(21) C(24) 2.9(4) ? . . . .
C(17) C(16) C(21) C(20) -1.8(4) ? . . . .
C(17) C(16) C(21) C(24) 178.6(3) ? . . . .
C(21) C(16) C(17) C(18) 0.7(4) ? . . . .
C(21) C(16) C(17) C(22) -178.5(3) ? . . . .
C(16) C(17) C(18) C(19) 0.7(5) ? . . . .
C(22) C(17) C(18) C(19) 179.9(2) ? . . . .
C(17) C(18) C(19) C(20) -0.9(6) ? . . . .
C(17) C(18) C(19) C(23) -179.2(4) ? . . . .
C(18) C(19) C(20) C(21) -0.3(6) ? . . . .
C(23) C(19) C(20) C(21) 178.1(4) ? . . . .
C(19) C(20) C(21) C(16) 1.6(5) ? . . . .
C(19) C(20) C(21) C(24) -178.8(3) ? . . . .
P(1) C(25) C(26) C(27) -171.7(2) ? . . . .
P(1) C(25) C(30) C(29) 172.4(2) ? . . . .
C(26) C(25) C(30) C(29) -2.4(5) ? . . . .
C(30) C(25) C(26) C(27) 3.0(4) ? . . . .
C(25) C(26) C(27) C(28) -0.7(5) ? . . . .
C(26) C(27) C(28) C(29) -2.2(5) ? . . . .
C(27) C(28) C(29) C(30) 2.8(5) ? . . . .
C(28) C(29) C(30) C(25) -0.4(5) ? . . . .
P(1) C(31) C(32) C(33) -172.5(2) ? . . . .
P(1) C(31) C(36) C(35) 172.5(2) ? . . . .
C(32) C(31) C(36) C(35) -1.7(4) ? . . . .
C(36) C(31) C(32) C(33) 1.8(4) ? . . . .
C(31) C(32) C(33) C(34) -0.6(4) ? . . . .
C(32) C(33) C(34) C(35) -0.7(5) ? . . . .
C(33) C(34) C(35) C(36) 0.8(5) ? . . . .
C(34) C(35) C(36) C(31) 0.5(5) ? . . . .
P(1) C(37) C(38) C(39) 176.6(2) ? . . . .
P(1) C(37) C(42) C(41) -175.9(2) ? . . . .
C(38) C(37) C(42) C(41) -0.1(3) ? . . . .
C(42) C(37) C(38) C(39) 0.7(4) ? . . . .
C(37) C(38) C(39) C(40) -0.5(4) ? . . . .
C(38) C(39) C(40) C(41) -0.2(5) ? . . . .
C(39) C(40) C(41) C(42) 0.8(5) ? . . . .
C(40) C(41) C(42) C(37) -0.6(5) ? . . . .
N(1) C(43) C(44) C(45) 49.6(3) ? . . . .
C(48) C(43) C(44) C(45) 166.8(3) ? . . . .
C(49) C(43) C(44) C(45) -73.4(3) ? . . . .
C(43) C(44) C(45) C(46) -57.6(3) ? . . . .
C(44) C(45) C(46) C(47) 59.9(3) ? . . . .
C(45) C(46) C(47) N(1) -53.9(3) ? . . . .
C(45) C(46) C(47) C(50) -170.9(2) ? . . . .
C(45) C(46) C(47) C(51) 69.0(3) ? . . . .
O(2) C(53) C(55) O(3) 28(2) ? . . . .
O(2) C(53) C(55) O(4) -10(2) ? . . . .
O(2) C(53) C(56) C(54) -34(2) ? . . . .
O(2) C(53) C(56) C(57) 134(6) ? . . . .
O(2) C(53) C(56) C(60) 11(3) ? . . . .
O(2) C(53) C(57) C(56) -59(6) ? . . . .
O(2) C(53) C(57) C(60) -24(4) ? . . . .
O(2) C(53) C(60) C(54) -115(3) ? . . . .
O(2) C(53) C(60) C(56) -165(3) ? . . . .
O(2) C(53) C(60) C(57) 154(5) ? . . . .
O(2) C(53) C(60) C(58) -54(2) ? . . . .
O(4) C(53) C(55) O(3) 38(2) ? . . . .
O(4) C(53) C(56) C(54) 9(3) ? . . . .
O(4) C(53) C(56) C(57) 177(6) ? . . . .
O(4) C(53) C(56) C(60) 54(3) ? . . . .
O(4) C(53) C(57) O(2) 52(8) ? . . . .
O(4) C(53) C(57) C(56) -7(13) ? . . . .
O(4) C(53) C(57) C(60) 28(11) ? . . . .
O(4) C(53) C(60) O(2) 40(2) ? . . . .
O(4) C(53) C(60) C(54) -75(3) ? . . . .
O(4) C(53) C(60) C(56) -126(3) ? . . . .
O(4) C(53) C(60) C(57) -167(5) ? . . . .
O(4) C(53) C(60) C(58) -15(2) ? . . . .
C(55) C(53) C(56) C(54) 49(2) ? . . . .
C(55) C(53) C(56) C(57) -143(6) ? . . . .
C(55) C(53) C(56) C(60) 95(3) ? . . . .
C(56) C(53) C(55) O(3) -62(2) ? . . . .
C(56) C(53) C(55) O(4) -100(2) ? . . . .
C(55) C(53) C(57) O(2) 114(7) ? . . . .
C(55) C(53) C(57) C(56) 55(7) ? . . . .
C(55) C(53) C(57) C(60) 90(5) ? . . . .
C(57) C(53) C(55) O(3) -100(6) ? . . . .
C(57) C(53) C(55) O(4) -138(7) ? . . . .
C(55) C(53) C(60) O(2) 74(2) ? . . . .
C(55) C(53) C(60) C(54) -41(3) ? . . . .
C(55) C(53) C(60) C(56) -91(3) ? . . . .
C(55) C(53) C(60) C(57) -132(5) ? . . . .
C(55) C(53) C(60) C(58) 20(2) ? . . . .
C(60) C(53) C(55) O(3) -21(2) ? . . . .
C(60) C(53) C(55) O(4) -59(3) ? . . . .
C(56) C(53) C(57) O(2) 59(6) ? . . . .
C(56) C(53) C(57) C(60) 35(3) ? . . . .
C(57) C(53) C(56) C(54) -168(6) ? . . . .
C(57) C(53) C(56) C(60) -122(6) ? . . . .
C(56) C(53) C(60) O(2) 165(3) ? . . . .
C(56) C(53) C(60) C(54) 51(3) ? . . . .
C(56) C(53) C(60) C(57) -41(5) ? . . . .
C(56) C(53) C(60) C(58) 111(3) ? . . . .
C(60) C(53) C(56) C(54) -46(2) ? . . . .
C(60) C(53) C(56) C(57) 122(6) ? . . . .
C(57) C(53) C(60) O(2) -154(5) ? . . . .
C(57) C(53) C(60) C(54) 92(5) ? . . . .
C(57) C(53) C(60) C(56) 41(5) ? . . . .
C(57) C(53) C(60) C(58) 152(5) ? . . . .
C(60) C(53) C(57) O(2) 24(4) ? . . . .
C(60) C(53) C(57) C(56) -35(3) ? . . . .
C(56) C(54) C(58) O(2) 13.9(19) ? . . . .
C(56) C(54) C(58) O(3) -80(2) ? . . . .
C(56) C(54) C(58) O(4) -24(2) ? . . . .
C(56) C(54) C(58) C(60) 33(2) ? . . . .
C(58) C(54) C(56) C(53) 10(2) ? . . . .
C(58) C(54) C(56) C(57) 5(4) ? . . . .
C(58) C(54) C(56) C(60) -42(3) ? . . . .
C(56) C(54) C(60) O(2) -108(4) ? . . . .
C(56) C(54) C(60) C(53) -48(2) ? . . . .
C(56) C(54) C(60) C(57) -27(2) ? . . . .
C(56) C(54) C(60) C(58) -136(3) ? . . . .
C(60) C(54) C(56) C(53) 52(3) ? . . . .
C(60) C(54) C(56) C(57) 47(4) ? . . . .
C(58) C(54) C(60) O(2) 29(2) ? . . . .
C(58) C(54) C(60) C(53) 88(3) ? . . . .
C(58) C(54) C(60) C(56) 136(3) ? . . . .
C(58) C(54) C(60) C(57) 109(3) ? . . . .
C(60) C(54) C(58) O(2) -19(2) ? . . . .
C(60) C(54) C(58) O(3) -112(2) ? . . . .
C(60) C(54) C(58) O(4) -56(2) ? . . . .
C(53) C(56) C(57) O(2) -35(5) ? . . . .
C(53) C(56) C(57) C(60) -55(6) ? . . . .
C(53) C(56) C(60) O(2) -13(3) ? . . . .
C(53) C(56) C(60) C(54) -132(2) ? . . . .
C(53) C(56) C(60) C(57) 16(2) ? . . . .
C(53) C(56) C(60) C(58) -92(3) ? . . . .
C(54) C(56) C(57) O(2) -20(4) ? . . . .
C(54) C(56) C(57) C(53) 15(7) ? . . . .
C(54) C(56) C(57) C(60) -40(3) ? . . . .
C(54) C(56) C(60) O(2) 120(4) ? . . . .
C(54) C(56) C(60) C(53) 132(2) ? . . . .
C(54) C(56) C(60) C(57) 148(3) ? . . . .
C(54) C(56) C(60) C(58) 40(2) ? . . . .
C(57) C(56) C(60) O(2) -28(4) ? . . . .
C(57) C(56) C(60) C(53) -16(2) ? . . . .
C(57) C(56) C(60) C(54) -148(3) ? . . . .
C(57) C(56) C(60) C(58) -108(3) ? . . . .
C(60) C(56) C(57) O(2) 20(2) ? . . . .
C(60) C(56) C(57) C(53) 55(6) ? . . . .
O(2) C(57) C(60) C(53) -22(4) ? . . . .
O(2) C(57) C(60) C(54) -119(4) ? . . . .
O(2) C(57) C(60) C(56) -153(4) ? . . . .
O(2) C(57) C(60) C(58) -53(2) ? . . . .
C(53) C(57) C(60) O(2) 22(4) ? . . . .
C(53) C(57) C(60) C(54) -97(5) ? . . . .
C(53) C(57) C(60) C(56) -131(6) ? . . . .
C(53) C(57) C(60) C(58) -32(5) ? . . . .
C(56) C(57) C(60) O(2) 153(4) ? . . . .
C(56) C(57) C(60) C(53) 131(6) ? . . . .
C(56) C(57) C(60) C(54) 34(3) ? . . . .
C(56) C(57) C(60) C(58) 99(4) ? . . . .
O(2) C(58) C(60) C(53) 42.4(18) ? . . . .
O(2) C(58) C(60) C(54) 155(2) ? . . . .
O(2) C(58) C(60) C(56) 110(4) ? . . . .
O(2) C(58) C(60) C(57) 52(2) ? . . . .
O(3) C(58) C(60) O(2) -57(2) ? . . . .
O(3) C(58) C(60) C(53) -15(3) ? . . . .
O(3) C(58) C(60) C(54) 98(2) ? . . . .
O(3) C(58) C(60) C(56) 52(4) ? . . . .
O(3) C(58) C(60) C(57) -5(4) ? . . . .
O(4) C(58) C(60) O(2) -29.1(17) ? . . . .
O(4) C(58) C(60) C(53) 13(2) ? . . . .
O(4) C(58) C(60) C(54) 126(2) ? . . . .
O(4) C(58) C(60) C(56) 81(3) ? . . . .
O(4) C(58) C(60) C(57) 23(2) ? . . . .
C(54) C(58) C(60) O(2) -155(2) ? . . . .
C(54) C(58) C(60) C(53) -113(2) ? . . . .
C(54) C(58) C(60) C(56) -46(3) ? . . . .
C(54) C(58) C(60) C(57) -103(3) ? . . . .
